data_7715248
loop_
_publ_author_name
'Franke, Maurice'
'Klingsiek, Maximilian J.'
'Buth, Julian'
'Lamm, Jan-Hendrik'
'Neumann, Beate'
'Stammler, Hans-Georg'
'Mitzel, Norbert W.'

_publ_section_title
;
 Hexadentate poly-Lewis acids based on the bowl-shaped
 tribenzotriquinacene.
;
_journal_issue 18
_journal_name_full 'Dalton transactions (Cambridge, England : 2003)'
_journal_page_first 7751
_journal_page_last 7762
_journal_paper_doi 10.1039/d4dt00379a
_journal_volume 53
_journal_year 2024
_chemical_formula_moiety 'C61 H82 Sn6, 4(C7 H8)'
_chemical_formula_sum 'C89 H114 Sn6'
_chemical_formula_weight 1895.94
_space_group_crystal_system monoclinic
_space_group_IT_number 14
_space_group_name_Hall '-P 2ybc'
_space_group_name_H-M_alt 'P 1 21/c 1'
_atom_sites_solution_hydrogens geom
_atom_sites_solution_primary dual
_audit_creation_date 2022-05-04
_audit_creation_method
;
Olex2 1.3-ac4
(compiled 2019.04.23 svn.r3594 for Rigaku Oxford Diffraction, GUI svn.r5739)
;
_audit_update_record
;
2024-01-16 deposited with the CCDC.	2024-02-21 downloaded from the CCDC.
;
_cell_angle_alpha 90
_cell_angle_beta 97.566(3)
_cell_angle_gamma 90
_cell_formula_units_Z 8
_cell_length_a 28.3182(9)
_cell_length_b 25.1639(5)
_cell_length_c 25.1299(7)
_cell_measurement_reflns_used 26364
_cell_measurement_temperature 99.99(14)
_cell_measurement_theta_max 28.8630
_cell_measurement_theta_min 1.7600
_cell_volume 17751.6(8)
_computing_cell_refinement 'CrysAlisPro 1.171.41.119a (Rigaku OD, 2021)'
_computing_data_collection 'CrysAlisPro 1.171.41.119a (Rigaku OD, 2021)'
_computing_data_reduction 'CrysAlisPro 1.171.41.119a (Rigaku OD, 2021)'
_computing_molecular_graphics 'Olex2 (Dolomanov et al., 2009)'
_computing_publication_material 'Olex2 (Dolomanov et al., 2009)'
_computing_structure_refinement 'ShelXL (Sheldrick, 2015)'
_computing_structure_solution 'ShelXT (Sheldrick, 2015)'
_diffrn_ambient_environment N~2~
_diffrn_ambient_temperature 99.99(14)
_diffrn_detector 'CCD plate'
_diffrn_detector_area_resol_mean 8.0951
_diffrn_detector_type Eos
_diffrn_measured_fraction_theta_full 0.999
_diffrn_measured_fraction_theta_max 0.999
_diffrn_measurement_details
;
List of Runs (angles in degrees, time in seconds):

  # Type    Start    End  Width  t~exp~   \w     \q     \k     \f   Frames
#--------------------------------------------------------------------------
  1  \w    -53.00 -25.00   1.00   44.00    --  -23.50  77.00 -90.00   28
  2  \w    -46.00  -6.00   1.00   44.00    --  -23.50 -57.00  90.00   40
  3  \w     -2.00  38.00   1.00   44.00    --   26.03  77.00 -30.00   40
  4  \w    -47.00  66.00   1.00   44.00    --   26.03 -19.00 -90.00  113
  5  \w     46.00  72.00   1.00   44.00    --   26.03 178.00-120.00   26
  6  \w     -1.00  33.00   1.00   44.00    --   26.03  77.00  30.00   34
  7  \w     -4.00  41.00   1.00   44.00    --   26.03  77.00 150.00   45
  8  \w      6.00  94.00   1.00   44.00    --   26.03  57.00  90.00   88
  9  \w     -2.00  34.00   1.00   44.00    --   26.03  77.00-150.00   36
 10  \w    -38.00  46.00   1.00   44.00    --   26.03 -57.00-150.00   84
;
_diffrn_measurement_device 'four-circle diffractometer'
_diffrn_measurement_device_type 'SuperNova, Single source at offset/far, Eos'
_diffrn_measurement_method '\w scans'
_diffrn_orient_matrix_type 'CrysAlisPro convention (1999,Acta A55,543-557)'
_diffrn_orient_matrix_UB_11 -0.0242710000
_diffrn_orient_matrix_UB_12 -0.0072040000
_diffrn_orient_matrix_UB_13 -0.0066961000
_diffrn_orient_matrix_UB_21 -0.0018010000
_diffrn_orient_matrix_UB_22 -0.0043616000
_diffrn_orient_matrix_UB_23 0.0275485000
_diffrn_orient_matrix_UB_31 -0.0068007000
_diffrn_orient_matrix_UB_32 0.0268992000
_diffrn_orient_matrix_UB_33 0.0026700000
_diffrn_radiation_monochromator mirror
_diffrn_radiation_probe x-ray
_diffrn_radiation_type 'Mo K\a'
_diffrn_radiation_wavelength 0.71073
_diffrn_reflns_av_R_equivalents 0.0848
_diffrn_reflns_av_unetI/netI 0.0726
_diffrn_reflns_Laue_measured_fraction_full 0.999
_diffrn_reflns_Laue_measured_fraction_max 0.999
_diffrn_reflns_limit_h_max 34
_diffrn_reflns_limit_h_min -34
_diffrn_reflns_limit_k_max 30
_diffrn_reflns_limit_k_min -30
_diffrn_reflns_limit_l_max 30
_diffrn_reflns_limit_l_min -30
_diffrn_reflns_number 158656
_diffrn_reflns_point_group_measured_fraction_full 0.999
_diffrn_reflns_point_group_measured_fraction_max 0.999
_diffrn_reflns_theta_full 25.242
_diffrn_reflns_theta_max 25.682
_diffrn_reflns_theta_min 1.618
_diffrn_source 'micro-focus sealed X-ray tube'
_diffrn_source_type 'SuperNova (Mo) X-ray Source'
_exptl_absorpt_coefficient_mu 1.701
_exptl_absorpt_correction_T_max 1.000
_exptl_absorpt_correction_T_min 0.653
_exptl_absorpt_correction_type gaussian
_exptl_absorpt_process_details
;
CrysAlisPro 1.171.41.119a (Rigaku Oxford Diffraction, 2021)
Numerical absorption correction based on gaussian integration over
a multifaceted crystal model
Empirical absorption correction using spherical harmonics,
implemented in SCALE3 ABSPACK scaling algorithm.
;
_exptl_crystal_colour 'clear colourless'
_exptl_crystal_colour_lustre clear
_exptl_crystal_colour_primary colourless
_exptl_crystal_density_diffrn 1.419
_exptl_crystal_description block
_exptl_crystal_F_000 7584
_exptl_crystal_size_max 0.191
_exptl_crystal_size_mid 0.096
_exptl_crystal_size_min 0.053
_refine_diff_density_max 2.245
_refine_diff_density_min -1.266
_refine_diff_density_rms 0.178
_refine_ls_extinction_method none
_refine_ls_goodness_of_fit_ref 1.099
_refine_ls_hydrogen_treatment constr
_refine_ls_matrix_type full
_refine_ls_number_parameters 1753
_refine_ls_number_reflns 33709
_refine_ls_number_restraints 0
_refine_ls_restrained_S_all 1.099
_refine_ls_R_factor_all 0.1006
_refine_ls_R_factor_gt 0.0593
_refine_ls_shift/su_max 0.001
_refine_ls_shift/su_mean 0.000
_refine_ls_structure_factor_coef Fsqd
_refine_ls_weighting_details 'w=1/[\s^2^(Fo^2^)+(0.0594P)^2^+107.8411P] where P=(Fo^2^+2Fc^2^)/3'
_refine_ls_weighting_scheme calc
_refine_ls_wR_factor_gt 0.1405
_refine_ls_wR_factor_ref 0.1621
_reflns_Friedel_coverage 0.000
_reflns_number_gt 23036
_reflns_number_total 33709
_reflns_threshold_expression 'I > 2\s(I)'
_cod_data_source_file d4dt00379a2.cif
_cod_data_source_block 8
_cod_depositor_comments 'Adding full bibliography for 7715245--7715251.cif.'
_cod_database_code 7715248
_shelx_shelxl_version_number 2018/3
_chemical_oxdiff_formula C89H114Sn6
_shelx_space_group_comment
;
The symmetry employed for this shelxl refinement is uniquely defined
by the following loop, which should always be used as a source of
symmetry information in preference to the above space-group names.
They are only intended as comments.
;
_diffrn_oxdiff_digest_frames
;
018dd6cb9001ac729049c53fe3474b44bb00538dabb
;
_reflns_odcompleteness_completeness 99.97
_reflns_odcompleteness_iscentric 1
_reflns_odcompleteness_theta 25.63
_olex2_refinement_description
;
1. Fixed Uiso
 At 1.2 times of:
  All C(H) groups, All C(H,H) groups
 At 1.5 times of:
  All C(H,H,H) groups
2.a Ternary CH refined with riding coordinates:
 C1(H1), C62(H62)
2.b Secondary CH2 refined with riding coordinates:
 C23(H23A,H23B), C24(H24A,H24B), C26(H26A,H26B), C27(H27A,H27B), C29(H29A,
 H29B), C30(H30A,H30B), C84(H84A,H84B), C85(H85A,H85B), C87(H87A,H87B),
 C88(H88A,H88B), C90(H90A,H90B), C91(H91A,H91B)
2.c Me refined with riding coordinates:
 C171(H17A,H17B,H17C), C157(H15A,H15B,H15C), C150(H15D,H15E,H15F), C129(H12J,
 H12K,H12L), C164(H16A,H16B,H16C), C136(H13A,H13B,H13C), C143(H14A,H14B,H14C),
 C178(H17D,H17E,H17F)
2.d Aromatic/amide H refined with riding coordinates:
 C4(H4), C7(H7), C11(H11), C14(H14), C18(H18), C21(H21), C65(H65), C68(H68),
 C72(H72), C75(H75), C79(H79), C82(H82), C165(H165), C166(H166), C167(H167),
 C168(H168), C169(H169), C151(H151), C152(H152), C153(H153), C154(H154),
 C155(H155), C144(H144), C145(H145), C146(H146), C147(H147), C148(H148),
 C123(H123), C124(H124), C125(H125), C126(H126), C127(H127), C158(H158),
 C159(H159), C160(H160), C161(H161), C162(H162), C130(H130), C131(H131),
 C132(H132), C133(H133), C134(H134), C137(H137), C138(H138), C139(H139),
 C140(H140), C141(H141), C172(H172), C173(H173), C174(H174), C175(H175),
 C176(H176)
2.e Idealised Me refined as rotating group:
 C25(H25A,H25B,H25C), C28(H28A,H28B,H28C), C31(H31A,H31B,H31C), C34(H34A,H34B,
 H34C), C35(H35A,H35B,H35C), C36(H36A,H36B,H36C), C39(H39A,H39B,H39C), C40(H40A,
 H40B,H40C), C41(H41A,H41B,H41C), C44(H44A,H44B,H44C), C45(H45A,H45B,H45C),
 C46(H46A,H46B,H46C), C49(H49A,H49B,H49C), C50(H50A,H50B,H50C), C51(H51A,H51B,
 H51C), C54(H54A,H54B,H54C), C55(H55A,H55B,H55C), C56(H56A,H56B,H56C), C59(H59A,
 H59B,H59C), C60(H60A,H60B,H60C), C61(H61A,H61B,H61C), C86(H86A,H86B,H86C),
 C89(H89A,H89B,H89C), C92(H92A,H92B,H92C), C95(H95A,H95B,H95C), C96(H96A,H96B,
 H96C), C97(H97A,H97B,H97C), C100(H10A,H10B,H10C), C101(H10D,H10E,H10F),
 C102(H10G,H10H,H10I), C105(H10J,H10K,H10L), C106(H10M,H10N,H10O), C107(H10P,
 H10Q,H10R), C110(H11A,H11B,H11C), C111(H11D,H11E,H11F), C112(H11G,H11H,H11I),
 C115(H11J,H11K,H11L), C116(H11M,H11N,H11O), C117(H11P,H11Q,H11R), C120(H12A,
 H12B,H12C), C121(H12D,H12E,H12F), C122(H12G,H12H,H12I)
;
_olex2_date_sample_data_collection 2022-05-03
_olex2_submission_special_instructions 'No special instructions were received'
_oxdiff_exptl_absorpt_empirical_details
;
Empirical correction (ABSPACK) includes:
- Absorption correction using spherical harmonics
- Frame scaling
- Detector area scaling
;
_oxdiff_exptl_absorpt_empirical_full_max 1.487
_oxdiff_exptl_absorpt_empirical_full_min 0.757

loop_
_space_group_symop_operation_xyz
'x, y, z'
'-x, y+1/2, -z+1/2'
'-x, -y, -z'
'x, -y-1/2, z-1/2'

loop_
_atom_site_label
_atom_site_type_symbol
_atom_site_fract_x
_atom_site_fract_y
_atom_site_fract_z
_atom_site_U_iso_or_equiv
_atom_site_adp_type
_atom_site_occupancy
_atom_site_site_symmetry_order
_atom_site_calc_flag
_atom_site_refinement_flags_posn
_atom_site_refinement_flags_adp
_atom_site_refinement_flags_occupancy
_atom_site_disorder_assembly
_atom_site_disorder_group
Sn1 Sn -0.01367(2) 0.33086(2) 0.04960(2) 0.02608(14) Uani 1 1 d . . . . .
Sn2 Sn -0.12742(2) 0.50659(2) -0.06889(2) 0.02839(14) Uani 1 1 d . . . . .
Sn3 Sn -0.08411(2) 0.83189(2) -0.04835(2) 0.02671(14) Uani 1 1 d . . . . .
Sn4 Sn 0.15949(2) 0.89542(2) 0.04534(3) 0.03412(15) Uani 1 1 d . . . . .
Sn5 Sn 0.33473(2) 0.58837(2) 0.14927(2) 0.02807(14) Uani 1 1 d . . . . .
Sn6 Sn 0.24969(2) 0.37330(2) 0.23004(2) 0.02922(14) Uani 1 1 d . . . . .
C1 C 0.0301(3) 0.6433(3) 0.2532(3) 0.0207(17) Uani 1 1 d . . . . .
H1 H 0.020903 0.654683 0.288538 0.025 Uiso 1 1 calc R . . . .
C2 C 0.0411(3) 0.5820(3) 0.2527(3) 0.0204(17) Uani 1 1 d . . . . .
C3 C 0.0105(3) 0.5621(3) 0.2030(3) 0.0173(16) Uani 1 1 d . . . . .
C4 C 0.0088(3) 0.5110(3) 0.1812(3) 0.0231(17) Uani 1 1 d . . . . .
H4 H 0.027408 0.483661 0.199623 0.028 Uiso 1 1 calc R . . . .
C5 C -0.0195(3) 0.4993(3) 0.1335(3) 0.0224(17) Uani 1 1 d . . . . .
C6 C -0.0482(3) 0.5410(3) 0.1063(3) 0.0221(17) Uani 1 1 d . . . . .
C7 C -0.0476(3) 0.5910(3) 0.1290(3) 0.0227(17) Uani 1 1 d . . . . .
H7 H -0.067419 0.618175 0.111856 0.027 Uiso 1 1 calc R . . . .
C8 C -0.0178(3) 0.6023(3) 0.1778(3) 0.0198(16) Uani 1 1 d . . . . .
C9 C -0.0108(3) 0.6555(3) 0.2057(3) 0.0187(16) Uani 1 1 d . . . . .
C10 C 0.0115(3) 0.6943(3) 0.1703(3) 0.0204(17) Uani 1 1 d . . . . .
C11 C -0.0103(3) 0.7208(3) 0.1254(3) 0.0230(17) Uani 1 1 d . . . . .
H11 H -0.043324 0.715741 0.114165 0.028 Uiso 1 1 calc R . . . .
C12 C 0.0161(3) 0.7554(3) 0.0962(3) 0.0249(18) Uani 1 1 d . . . . .
C13 C 0.0651(3) 0.7632(3) 0.1147(3) 0.0237(18) Uani 1 1 d . . . . .
C14 C 0.0863(3) 0.7358(3) 0.1601(3) 0.0213(17) Uani 1 1 d . . . . .
H14 H 0.119268 0.740521 0.172103 0.026 Uiso 1 1 calc R . . . .
C15 C 0.0603(3) 0.7024(3) 0.1873(3) 0.0206(17) Uani 1 1 d . . . . .
C16 C 0.0762(3) 0.6733(3) 0.2403(3) 0.0196(16) Uani 1 1 d . . . . .
C17 C 0.1117(3) 0.6287(3) 0.2353(3) 0.0222(17) Uani 1 1 d . . . . .
C18 C 0.1574(3) 0.6330(3) 0.2202(3) 0.0211(17) Uani 1 1 d . . . . .
H18 H 0.169580 0.666921 0.212404 0.025 Uiso 1 1 calc R . . . .
C19 C 0.1849(3) 0.5878(3) 0.2167(3) 0.0224(17) Uani 1 1 d . . . . .
C20 C 0.1667(3) 0.5373(3) 0.2303(3) 0.0237(18) Uani 1 1 d . . . . .
C21 C 0.1207(3) 0.5338(3) 0.2438(3) 0.0201(17) Uani 1 1 d . . . . .
H21 H 0.108174 0.500251 0.252169 0.024 Uiso 1 1 calc R . . . .
C22 C 0.0929(3) 0.5796(3) 0.2452(3) 0.0197(16) Uani 1 1 d . . . . .
C23 C 0.0289(3) 0.5499(3) 0.3030(3) 0.0236(18) Uani 1 1 d . . . . .
H23A H -0.004856 0.556744 0.307151 0.028 Uiso 1 1 calc R . . . .
H23B H 0.031892 0.511538 0.295423 0.028 Uiso 1 1 calc R . . . .
C24 C 0.0591(3) 0.5620(3) 0.3560(3) 0.0282(19) Uani 1 1 d . . . . .
H24A H 0.052803 0.598941 0.366792 0.034 Uiso 1 1 calc R . . . .
H24B H 0.093163 0.559401 0.351380 0.034 Uiso 1 1 calc R . . . .
C25 C 0.0486(4) 0.5239(4) 0.4005(4) 0.042(2) Uani 1 1 d . . . . .
H25A H 0.049982 0.487179 0.387780 0.064 Uiso 1 1 calc GR . . . .
H25B H 0.016754 0.531182 0.409981 0.064 Uiso 1 1 calc GR . . . .
H25C H 0.072352 0.528927 0.432128 0.064 Uiso 1 1 calc GR . . . .
C26 C -0.0577(3) 0.6766(3) 0.2242(3) 0.0215(17) Uani 1 1 d . . . . .
H26A H -0.082385 0.678946 0.192418 0.026 Uiso 1 1 calc R . . . .
H26B H -0.068861 0.650461 0.249186 0.026 Uiso 1 1 calc R . . . .
C27 C -0.0534(3) 0.7301(3) 0.2514(3) 0.0267(18) Uani 1 1 d . . . . .
H27A H -0.043605 0.756817 0.226049 0.032 Uiso 1 1 calc R . . . .
H27B H -0.028245 0.728366 0.282646 0.032 Uiso 1 1 calc R . . . .
C28 C -0.1001(3) 0.7478(3) 0.2702(4) 0.036(2) Uani 1 1 d . . . . .
H28A H -0.124855 0.751013 0.239205 0.054 Uiso 1 1 calc GR . . . .
H28B H -0.095522 0.782338 0.288255 0.054 Uiso 1 1 calc GR . . . .
H28C H -0.109990 0.721516 0.295330 0.054 Uiso 1 1 calc GR . . . .
C29 C 0.0962(3) 0.7162(3) 0.2822(3) 0.0218(17) Uani 1 1 d . . . . .
H29A H 0.124753 0.732225 0.269856 0.026 Uiso 1 1 calc R . . . .
H29B H 0.072036 0.744677 0.282122 0.026 Uiso 1 1 calc R . . . .
C30 C 0.1096(3) 0.6975(3) 0.3399(3) 0.0260(18) Uani 1 1 d . . . . .
H30A H 0.131636 0.666844 0.340456 0.031 Uiso 1 1 calc R . . . .
H30B H 0.080627 0.685478 0.354544 0.031 Uiso 1 1 calc R . . . .
C31 C 0.1335(3) 0.7420(3) 0.3752(4) 0.033(2) Uani 1 1 d . . . . .
H31A H 0.164993 0.749396 0.364789 0.050 Uiso 1 1 calc GR . . . .
H31B H 0.136938 0.730942 0.412894 0.050 Uiso 1 1 calc GR . . . .
H31C H 0.113823 0.774103 0.370466 0.050 Uiso 1 1 calc GR . . . .
C32 C -0.0191(3) 0.4483(3) 0.1094(3) 0.0265(19) Uani 1 1 d . . . . .
C33 C -0.0190(3) 0.4044(3) 0.0899(3) 0.0277(19) Uani 1 1 d . . . . .
C34 C 0.0432(4) 0.3433(4) 0.0034(4) 0.041(2) Uani 1 1 d . . . . .
H34A H 0.031819 0.364823 -0.028229 0.061 Uiso 1 1 calc GR . . . .
H34B H 0.054589 0.308976 -0.008080 0.061 Uiso 1 1 calc GR . . . .
H34C H 0.069252 0.361964 0.025271 0.061 Uiso 1 1 calc GR . . . .
C35 C 0.0012(3) 0.2734(4) 0.1119(4) 0.037(2) Uani 1 1 d . . . . .
H35A H 0.035443 0.272947 0.124353 0.056 Uiso 1 1 calc GR . . . .
H35B H -0.008924 0.238182 0.098090 0.056 Uiso 1 1 calc GR . . . .
H35C H -0.016206 0.282598 0.141855 0.056 Uiso 1 1 calc GR . . . .
C36 C -0.0806(3) 0.3142(4) 0.0049(4) 0.042(2) Uani 1 1 d . . . . .
H36A H -0.105896 0.329415 0.023228 0.062 Uiso 1 1 calc GR . . . .
H36B H -0.084884 0.275653 0.001722 0.062 Uiso 1 1 calc GR . . . .
H36C H -0.081913 0.329853 -0.030986 0.062 Uiso 1 1 calc GR . . . .
C37 C -0.0747(3) 0.5305(3) 0.0545(3) 0.0226(17) Uani 1 1 d . . . . .
C38 C -0.0959(3) 0.5231(3) 0.0100(3) 0.0289(19) Uani 1 1 d . . . . .
C39 C -0.0944(4) 0.4358(4) -0.0909(4) 0.039(2) Uani 1 1 d . . . . .
H39A H -0.061810 0.434000 -0.072159 0.058 Uiso 1 1 calc GR . . . .
H39B H -0.093545 0.435615 -0.129746 0.058 Uiso 1 1 calc GR . . . .
H39C H -0.112543 0.405020 -0.080928 0.058 Uiso 1 1 calc GR . . . .
C40 C -0.2021(3) 0.4975(4) -0.0664(4) 0.043(2) Uani 1 1 d . . . . .
H40A H -0.207333 0.469714 -0.040527 0.065 Uiso 1 1 calc GR . . . .
H40B H -0.217799 0.487513 -0.102090 0.065 Uiso 1 1 calc GR . . . .
H40C H -0.215337 0.531160 -0.055490 0.065 Uiso 1 1 calc GR . . . .
C41 C -0.1134(3) 0.5740(4) -0.1173(4) 0.039(2) Uani 1 1 d . . . . .
H41A H -0.122736 0.606719 -0.100261 0.058 Uiso 1 1 calc GR . . . .
H41B H -0.131713 0.570609 -0.153046 0.058 Uiso 1 1 calc GR . . . .
H41C H -0.079312 0.575423 -0.120659 0.058 Uiso 1 1 calc GR . . . .
C42 C -0.0080(3) 0.7817(3) 0.0503(3) 0.0263(18) Uani 1 1 d . . . . .
C43 C -0.0313(3) 0.8015(3) 0.0107(3) 0.0286(19) Uani 1 1 d . . . . .
C44 C -0.1300(3) 0.7672(4) -0.0746(4) 0.038(2) Uani 1 1 d . . . . .
H44A H -0.110922 0.737383 -0.085076 0.057 Uiso 1 1 calc GR . . . .
H44B H -0.152638 0.778378 -0.105364 0.057 Uiso 1 1 calc GR . . . .
H44C H -0.147404 0.756027 -0.045255 0.057 Uiso 1 1 calc GR . . . .
C45 C -0.1199(4) 0.8923(4) -0.0096(4) 0.043(2) Uani 1 1 d . . . . .
H45A H -0.137402 0.876137 0.017436 0.065 Uiso 1 1 calc GR . . . .
H45B H -0.142272 0.911066 -0.036225 0.065 Uiso 1 1 calc GR . . . .
H45C H -0.096488 0.917607 0.007943 0.065 Uiso 1 1 calc GR . . . .
C46 C -0.0525(4) 0.8664(4) -0.1134(4) 0.042(2) Uani 1 1 d . . . . .
H46A H -0.024944 0.887893 -0.099005 0.064 Uiso 1 1 calc GR . . . .
H46B H -0.075998 0.888939 -0.134898 0.064 Uiso 1 1 calc GR . . . .
H46C H -0.042262 0.838045 -0.136067 0.064 Uiso 1 1 calc GR . . . .
C47 C 0.0936(3) 0.8000(3) 0.0881(3) 0.0258(18) Uani 1 1 d . . . . .
C48 C 0.1185(3) 0.8329(3) 0.0703(3) 0.030(2) Uani 1 1 d . . . . .
C49 C 0.1602(4) 0.8852(4) -0.0381(4) 0.050(3) Uani 1 1 d . . . . .
H49A H 0.172411 0.849723 -0.044871 0.074 Uiso 1 1 calc GR . . . .
H49B H 0.180827 0.912166 -0.051196 0.074 Uiso 1 1 calc GR . . . .
H49C H 0.127791 0.888950 -0.056803 0.074 Uiso 1 1 calc GR . . . .
C50 C 0.1248(4) 0.9657(4) 0.0672(4) 0.051(3) Uani 1 1 d . . . . .
H50A H 0.096051 0.971847 0.041712 0.076 Uiso 1 1 calc GR . . . .
H50B H 0.146405 0.996086 0.066575 0.076 Uiso 1 1 calc GR . . . .
H50C H 0.116028 0.961590 0.103430 0.076 Uiso 1 1 calc GR . . . .
C51 C 0.2296(4) 0.8903(4) 0.0874(4) 0.049(3) Uani 1 1 d . . . . .
H51A H 0.228304 0.892838 0.126107 0.073 Uiso 1 1 calc GR . . . .
H51B H 0.249052 0.919395 0.076166 0.073 Uiso 1 1 calc GR . . . .
H51C H 0.243882 0.856185 0.079372 0.073 Uiso 1 1 calc GR . . . .
C52 C 0.2312(3) 0.5910(3) 0.1976(3) 0.0260(18) Uani 1 1 d . . . . .
C53 C 0.2686(3) 0.5920(3) 0.1800(4) 0.031(2) Uani 1 1 d . . . . .
C54 C 0.3622(4) 0.6679(3) 0.1567(4) 0.043(2) Uani 1 1 d . . . . .
H54A H 0.359982 0.681301 0.192858 0.065 Uiso 1 1 calc GR . . . .
H54B H 0.343625 0.690836 0.130178 0.065 Uiso 1 1 calc GR . . . .
H54C H 0.395641 0.667946 0.150296 0.065 Uiso 1 1 calc GR . . . .
C55 C 0.3745(4) 0.5302(4) 0.1978(4) 0.043(2) Uani 1 1 d . . . . .
H55A H 0.356224 0.518602 0.226267 0.065 Uiso 1 1 calc GR . . . .
H55B H 0.404782 0.545668 0.214011 0.065 Uiso 1 1 calc GR . . . .
H55C H 0.380721 0.499691 0.175607 0.065 Uiso 1 1 calc GR . . . .
C56 C 0.3229(3) 0.5651(4) 0.0673(4) 0.040(2) Uani 1 1 d . . . . .
H56A H 0.353515 0.562753 0.053235 0.060 Uiso 1 1 calc GR . . . .
H56B H 0.302623 0.591395 0.046687 0.060 Uiso 1 1 calc GR . . . .
H56C H 0.307196 0.530309 0.064329 0.060 Uiso 1 1 calc GR . . . .
C57 C 0.1953(3) 0.4894(3) 0.2294(3) 0.0251(18) Uani 1 1 d . . . . .
C58 C 0.2158(3) 0.4484(3) 0.2291(3) 0.0279(19) Uani 1 1 d . . . . .
C59 C 0.3239(3) 0.3887(4) 0.2400(4) 0.041(2) Uani 1 1 d . . . . .
H59A H 0.341307 0.355306 0.247683 0.062 Uiso 1 1 calc GR . . . .
H59B H 0.331907 0.413423 0.269920 0.062 Uiso 1 1 calc GR . . . .
H59C H 0.332707 0.404345 0.207015 0.062 Uiso 1 1 calc GR . . . .
C60 C 0.2300(4) 0.3301(4) 0.2965(4) 0.044(3) Uani 1 1 d . . . . .
H60A H 0.199966 0.311413 0.285621 0.067 Uiso 1 1 calc GR . . . .
H60B H 0.226051 0.354824 0.325778 0.067 Uiso 1 1 calc GR . . . .
H60C H 0.254998 0.304317 0.308814 0.067 Uiso 1 1 calc GR . . . .
C61 C 0.2238(4) 0.3364(4) 0.1561(4) 0.050(3) Uani 1 1 d . . . . .
H61A H 0.192903 0.319879 0.158801 0.075 Uiso 1 1 calc GR . . . .
H61B H 0.246463 0.309141 0.147770 0.075 Uiso 1 1 calc GR . . . .
H61C H 0.220169 0.363142 0.127476 0.075 Uiso 1 1 calc GR . . . .
Sn7 Sn 0.69676(2) 0.10915(2) 0.11517(3) 0.03062(15) Uani 1 1 d . . . . .
Sn8 Sn 0.48859(2) 0.12343(2) -0.01132(3) 0.03614(16) Uani 1 1 d . . . . .
Sn9 Sn 0.38007(2) 0.48219(2) -0.07184(2) 0.02661(14) Uani 1 1 d . . . . .
Sn10 Sn 0.45797(2) 0.67162(2) 0.04174(2) 0.02416(13) Uani 1 1 d . . . . .
Sn11 Sn 0.73418(2) 0.66396(2) 0.20509(3) 0.03669(16) Uani 1 1 d . . . . .
Sn12 Sn 0.83995(2) 0.47343(2) 0.17193(3) 0.03308(15) Uani 1 1 d . . . . .
C62 C 0.5381(3) 0.3777(3) 0.2629(3) 0.0177(16) Uani 1 1 d . . . . .
H62 H 0.527590 0.367595 0.297964 0.021 Uiso 1 1 calc R . . . .
C63 C 0.5877(3) 0.3520(3) 0.2570(3) 0.0198(16) Uani 1 1 d . . . . .
C64 C 0.5768(3) 0.3160(3) 0.2077(3) 0.0223(17) Uani 1 1 d . . . . .
C65 C 0.6082(3) 0.2820(3) 0.1872(3) 0.0266(19) Uani 1 1 d . . . . .
H65 H 0.640767 0.281029 0.202252 0.032 Uiso 1 1 calc R . . . .
C66 C 0.5914(3) 0.2489(3) 0.1439(3) 0.0259(19) Uani 1 1 d . . . . .
C67 C 0.5429(3) 0.2508(3) 0.1211(3) 0.0243(18) Uani 1 1 d . . . . .
C68 C 0.5124(3) 0.2853(3) 0.1434(3) 0.0214(17) Uani 1 1 d . . . . .
H68 H 0.479723 0.286494 0.128964 0.026 Uiso 1 1 calc R . . . .
C69 C 0.5291(3) 0.3183(3) 0.1864(3) 0.0221(17) Uani 1 1 d . . . . .
C70 C 0.5007(3) 0.3579(3) 0.2144(3) 0.0171(16) Uani 1 1 d . . . . .
C71 C 0.4893(3) 0.4079(3) 0.1823(3) 0.0180(16) Uani 1 1 d . . . . .
C72 C 0.4621(3) 0.4118(3) 0.1321(3) 0.0209(17) Uani 1 1 d . . . . .
H72 H 0.448819 0.380688 0.114721 0.025 Uiso 1 1 calc R . . . .
C73 C 0.4544(3) 0.4610(3) 0.1074(3) 0.0221(17) Uani 1 1 d . . . . .
C74 C 0.4743(3) 0.5080(3) 0.1339(3) 0.0199(16) Uani 1 1 d . . . . .
C75 C 0.5020(3) 0.5027(3) 0.1843(3) 0.0213(17) Uani 1 1 d . . . . .
H75 H 0.515049 0.533337 0.202756 0.026 Uiso 1 1 calc R . . . .
C76 C 0.5102(3) 0.4527(3) 0.2072(3) 0.0181(16) Uani 1 1 d . . . . .
C77 C 0.5426(3) 0.4394(3) 0.2583(3) 0.0224(17) Uani 1 1 d . . . . .
C78 C 0.5943(3) 0.4477(3) 0.2501(3) 0.0191(16) Uani 1 1 d . . . . .
C79 C 0.6163(3) 0.4957(3) 0.2432(3) 0.0219(17) Uani 1 1 d . . . . .
H79 H 0.599447 0.527974 0.246030 0.026 Uiso 1 1 calc R . . . .
C80 C 0.6637(3) 0.4967(3) 0.2318(3) 0.0223(17) Uani 1 1 d . . . . .
C81 C 0.6883(3) 0.4479(3) 0.2283(3) 0.0225(17) Uani 1 1 d . . . . .
C82 C 0.6654(3) 0.3998(3) 0.2369(3) 0.0211(17) Uani 1 1 d . . . . .
H82 H 0.682016 0.367127 0.235746 0.025 Uiso 1 1 calc R . . . .
C83 C 0.6184(3) 0.4000(3) 0.2472(3) 0.0195(16) Uani 1 1 d . . . . .
C84 C 0.6100(3) 0.3191(3) 0.3059(3) 0.0279(19) Uani 1 1 d . . . . .
H84A H 0.587914 0.289845 0.311872 0.033 Uiso 1 1 calc R . . . .
H84B H 0.639878 0.302817 0.297213 0.033 Uiso 1 1 calc R . . . .
C85 C 0.6212(3) 0.3504(3) 0.3582(3) 0.031(2) Uani 1 1 d . . . . .
H85A H 0.591368 0.366216 0.367689 0.038 Uiso 1 1 calc R . . . .
H85B H 0.643193 0.379881 0.352618 0.038 Uiso 1 1 calc R . . . .
C86 C 0.6437(4) 0.3157(4) 0.4046(4) 0.043(2) Uani 1 1 d . . . . .
H86A H 0.672266 0.298450 0.394563 0.064 Uiso 1 1 calc GR . . . .
H86B H 0.620810 0.288538 0.412484 0.064 Uiso 1 1 calc GR . . . .
H86C H 0.652422 0.337844 0.436430 0.064 Uiso 1 1 calc GR . . . .
C87 C 0.4544(3) 0.3346(3) 0.2321(3) 0.0205(17) Uani 1 1 d . . . . .
H87A H 0.439041 0.362511 0.251567 0.025 Uiso 1 1 calc R . . . .
H87B H 0.432273 0.325743 0.199381 0.025 Uiso 1 1 calc R . . . .
C88 C 0.4606(3) 0.2855(3) 0.2673(3) 0.0268(19) Uani 1 1 d . . . . .
H88A H 0.484690 0.292663 0.298693 0.032 Uiso 1 1 calc R . . . .
H88B H 0.472292 0.255786 0.246779 0.032 Uiso 1 1 calc R . . . .
C89 C 0.4136(3) 0.2694(3) 0.2867(4) 0.032(2) Uani 1 1 d . . . . .
H89A H 0.388819 0.265769 0.255814 0.049 Uiso 1 1 calc GR . . . .
H89B H 0.404139 0.296717 0.311023 0.049 Uiso 1 1 calc GR . . . .
H89C H 0.417756 0.235390 0.305772 0.049 Uiso 1 1 calc GR . . . .
C90 C 0.5292(3) 0.4707(3) 0.3076(3) 0.0200(16) Uani 1 1 d . . . . .
H90A H 0.550061 0.458567 0.340075 0.024 Uiso 1 1 calc R . . . .
H90B H 0.535964 0.508884 0.302578 0.024 Uiso 1 1 calc R . . . .
C91 C 0.4778(3) 0.4649(4) 0.3173(4) 0.033(2) Uani 1 1 d . . . . .
H91A H 0.471152 0.427026 0.323643 0.040 Uiso 1 1 calc R . . . .
H91B H 0.456766 0.476382 0.284712 0.040 Uiso 1 1 calc R . . . .
C92 C 0.4664(3) 0.4976(4) 0.3651(4) 0.037(2) Uani 1 1 d . . . . .
H92A H 0.473681 0.535073 0.359390 0.055 Uiso 1 1 calc GR . . . .
H92B H 0.485632 0.484826 0.397846 0.055 Uiso 1 1 calc GR . . . .
H92C H 0.432517 0.493845 0.368669 0.055 Uiso 1 1 calc GR . . . .
C93 C 0.6231(3) 0.2094(3) 0.1257(4) 0.031(2) Uani 1 1 d . . . . .
C94 C 0.6506(3) 0.1759(4) 0.1162(4) 0.036(2) Uani 1 1 d . . . . .
C95 C 0.7667(3) 0.1343(4) 0.1472(4) 0.040(2) Uani 1 1 d . . . . .
H95A H 0.788968 0.104677 0.146086 0.059 Uiso 1 1 calc GR . . . .
H95B H 0.766701 0.145809 0.184500 0.059 Uiso 1 1 calc GR . . . .
H95C H 0.776404 0.163941 0.125871 0.059 Uiso 1 1 calc GR . . . .
C96 C 0.6697(4) 0.0554(4) 0.1696(5) 0.055(3) Uani 1 1 d . . . . .
H96A H 0.642712 0.071844 0.184149 0.083 Uiso 1 1 calc GR . . . .
H96B H 0.694795 0.047009 0.199093 0.083 Uiso 1 1 calc GR . . . .
H96C H 0.659041 0.022614 0.150619 0.083 Uiso 1 1 calc GR . . . .
C97 C 0.6931(4) 0.0808(4) 0.0350(4) 0.045(3) Uani 1 1 d . . . . .
H97A H 0.660208 0.070692 0.021826 0.068 Uiso 1 1 calc GR . . . .
H97B H 0.713892 0.049746 0.034195 0.068 Uiso 1 1 calc GR . . . .
H97C H 0.703493 0.108823 0.012135 0.068 Uiso 1 1 calc GR . . . .
C98 C 0.5249(3) 0.2158(3) 0.0768(3) 0.0248(18) Uani 1 1 d . . . . .
C99 C 0.5090(3) 0.1871(3) 0.0416(3) 0.030(2) Uani 1 1 d . . . . .
C100 C 0.5544(5) 0.0837(6) -0.0186(7) 0.101(6) Uani 1 1 d . . . . .
H10A H 0.580815 0.109097 -0.012001 0.152 Uiso 1 1 calc GR . . . .
H10B H 0.553349 0.069073 -0.054907 0.152 Uiso 1 1 calc GR . . . .
H10C H 0.559275 0.054829 0.007683 0.152 Uiso 1 1 calc GR . . . .
C101 C 0.4410(4) 0.0733(4) 0.0245(4) 0.058(3) Uani 1 1 d . . . . .
H10D H 0.456675 0.060424 0.059166 0.087 Uiso 1 1 calc GR . . . .
H10E H 0.432047 0.042925 0.000817 0.087 Uiso 1 1 calc GR . . . .
H10F H 0.412365 0.093368 0.029846 0.087 Uiso 1 1 calc GR . . . .
C102 C 0.4532(5) 0.1486(5) -0.0855(5) 0.078(4) Uani 1 1 d . . . . .
H10G H 0.435107 0.180982 -0.080450 0.117 Uiso 1 1 calc GR . . . .
H10H H 0.431341 0.120638 -0.100669 0.117 Uiso 1 1 calc GR . . . .
H10I H 0.476564 0.155867 -0.110053 0.117 Uiso 1 1 calc GR . . . .
C103 C 0.4291(3) 0.4660(3) 0.0539(3) 0.0220(17) Uani 1 1 d . . . . .
C104 C 0.4091(3) 0.4714(3) 0.0092(4) 0.030(2) Uani 1 1 d . . . . .
C105 C 0.4042(3) 0.4150(3) -0.1117(4) 0.035(2) Uani 1 1 d . . . . .
H10J H 0.437982 0.419490 -0.115524 0.053 Uiso 1 1 calc GR . . . .
H10K H 0.385679 0.411665 -0.147378 0.053 Uiso 1 1 calc GR . . . .
H10L H 0.400090 0.382927 -0.090758 0.053 Uiso 1 1 calc GR . . . .
C106 C 0.3046(3) 0.4818(4) -0.0740(4) 0.041(2) Uani 1 1 d . . . . .
H10M H 0.293879 0.445854 -0.066778 0.061 Uiso 1 1 calc GR . . . .
H10N H 0.289671 0.493253 -0.109600 0.061 Uiso 1 1 calc GR . . . .
H10O H 0.295546 0.506273 -0.046741 0.061 Uiso 1 1 calc GR . . . .
C107 C 0.4074(3) 0.5565(3) -0.0961(4) 0.035(2) Uani 1 1 d . . . . .
H10P H 0.401519 0.584177 -0.070366 0.053 Uiso 1 1 calc GR . . . .
H10Q H 0.391423 0.565985 -0.131834 0.053 Uiso 1 1 calc GR . . . .
H10R H 0.441734 0.553274 -0.097260 0.053 Uiso 1 1 calc GR . . . .
C108 C 0.4651(3) 0.5592(3) 0.1100(3) 0.0248(18) Uani 1 1 d . . . . .
C109 C 0.4579(3) 0.6010(3) 0.0876(3) 0.0257(18) Uani 1 1 d . . . . .
C110 C 0.3882(3) 0.6885(4) 0.0023(4) 0.038(2) Uani 1 1 d . . . . .
H11A H 0.379703 0.662498 -0.026445 0.057 Uiso 1 1 calc GR . . . .
H11B H 0.387655 0.724297 -0.013138 0.057 Uiso 1 1 calc GR . . . .
H11C H 0.365336 0.686408 0.028209 0.057 Uiso 1 1 calc GR . . . .
C111 C 0.4806(4) 0.7326(3) 0.0989(4) 0.040(2) Uani 1 1 d . . . . .
H11D H 0.465399 0.727304 0.131277 0.060 Uiso 1 1 calc GR . . . .
H11E H 0.471560 0.767441 0.083275 0.060 Uiso 1 1 calc GR . . . .
H11F H 0.515319 0.731052 0.108160 0.060 Uiso 1 1 calc GR . . . .
C112 C 0.5079(4) 0.6563(4) -0.0134(4) 0.043(2) Uani 1 1 d . . . . .
H11G H 0.529332 0.627502 0.000455 0.064 Uiso 1 1 calc GR . . . .
H11H H 0.526482 0.688481 -0.017766 0.064 Uiso 1 1 calc GR . . . .
H11I H 0.490649 0.645899 -0.048283 0.064 Uiso 1 1 calc GR . . . .
C113 C 0.6860(3) 0.5466(3) 0.2237(3) 0.0262(18) Uani 1 1 d . . . . .
C114 C 0.7029(3) 0.5890(3) 0.2164(3) 0.0289(19) Uani 1 1 d . . . . .
C115 C 0.7034(5) 0.6934(5) 0.1285(4) 0.077(4) Uani 1 1 d . . . . .
H11J H 0.701385 0.664594 0.102080 0.115 Uiso 1 1 calc GR . . . .
H11K H 0.723232 0.722116 0.117245 0.115 Uiso 1 1 calc GR . . . .
H11L H 0.671317 0.707042 0.131095 0.115 Uiso 1 1 calc GR . . . .
C116 C 0.7187(4) 0.7153(4) 0.2684(4) 0.048(3) Uani 1 1 d . . . . .
H11M H 0.704885 0.694479 0.295446 0.072 Uiso 1 1 calc GR . . . .
H11N H 0.696048 0.742651 0.253747 0.072 Uiso 1 1 calc GR . . . .
H11O H 0.748203 0.732228 0.284987 0.072 Uiso 1 1 calc GR . . . .
C117 C 0.8091(4) 0.6510(5) 0.2085(6) 0.081(4) Uani 1 1 d . . . . .
H11P H 0.816307 0.613639 0.217097 0.122 Uiso 1 1 calc GR . . . .
H11Q H 0.826138 0.673731 0.236276 0.122 Uiso 1 1 calc GR . . . .
H11R H 0.819089 0.659629 0.173635 0.122 Uiso 1 1 calc GR . . . .
C118 C 0.7366(3) 0.4502(3) 0.2155(3) 0.0260(18) Uani 1 1 d . . . . .
C119 C 0.7758(3) 0.4560(3) 0.2028(4) 0.0287(19) Uani 1 1 d . . . . .
C120 C 0.8201(4) 0.5362(5) 0.1154(5) 0.060(3) Uani 1 1 d . . . . .
H12A H 0.809735 0.520862 0.079902 0.089 Uiso 1 1 calc GR . . . .
H12B H 0.847513 0.559502 0.113390 0.089 Uiso 1 1 calc GR . . . .
H12C H 0.793940 0.556803 0.127044 0.089 Uiso 1 1 calc GR . . . .
C121 C 0.8889(3) 0.5026(4) 0.2377(4) 0.045(2) Uani 1 1 d . . . . .
H12D H 0.880803 0.539390 0.245569 0.067 Uiso 1 1 calc GR . . . .
H12E H 0.921389 0.501301 0.228240 0.067 Uiso 1 1 calc GR . . . .
H12F H 0.887005 0.480480 0.269458 0.067 Uiso 1 1 calc GR . . . .
C122 C 0.8616(4) 0.4028(4) 0.1358(5) 0.051(3) Uani 1 1 d . . . . .
H12G H 0.864806 0.374005 0.162250 0.076 Uiso 1 1 calc GR . . . .
H12H H 0.892380 0.408762 0.122806 0.076 Uiso 1 1 calc GR . . . .
H12I H 0.837767 0.393004 0.105501 0.076 Uiso 1 1 calc GR . . . .
C165 C 0.7298(4) 0.2260(4) 0.5464(4) 0.048(3) Uani 1 1 d . . . . .
H165 H 0.709347 0.241810 0.569003 0.058 Uiso 1 1 calc R . . . .
C166 C 0.7496(5) 0.2577(5) 0.5095(5) 0.064(3) Uani 1 1 d . . . . .
H166 H 0.743190 0.294742 0.507556 0.077 Uiso 1 1 calc R . . . .
C167 C 0.7784(5) 0.2347(7) 0.4757(6) 0.084(5) Uani 1 1 d . . . . .
H167 H 0.791798 0.256086 0.450377 0.100 Uiso 1 1 calc R . . . .
C168 C 0.7878(5) 0.1823(7) 0.4782(6) 0.076(4) Uani 1 1 d . . . . .
H168 H 0.807292 0.166712 0.454447 0.092 Uiso 1 1 calc R . . . .
C169 C 0.7688(4) 0.1513(5) 0.5158(5) 0.061(3) Uani 1 1 d . . . . .
H169 H 0.775893 0.114395 0.517858 0.073 Uiso 1 1 calc R . . . .
C170 C 0.7392(4) 0.1734(4) 0.5508(5) 0.053(3) Uani 1 1 d . . . . .
C171 C 0.7171(5) 0.1398(5) 0.5881(5) 0.084(5) Uani 1 1 d . . . . .
H17A H 0.728208 0.103164 0.585490 0.126 Uiso 1 1 calc R . . . .
H17B H 0.725866 0.152877 0.624772 0.126 Uiso 1 1 calc R . . . .
H17C H 0.682389 0.141004 0.578882 0.126 Uiso 1 1 calc R . . . .
C151 C 0.7514(4) 0.5431(4) 0.6254(5) 0.054(3) Uani 1 1 d . . . . .
H151 H 0.743845 0.541616 0.661131 0.065 Uiso 1 1 calc R . . . .
C152 C 0.7949(4) 0.5228(4) 0.6137(5) 0.051(3) Uani 1 1 d . . . . .
H152 H 0.816905 0.507931 0.641552 0.061 Uiso 1 1 calc R . . . .
C153 C 0.8056(4) 0.5244(4) 0.5629(5) 0.058(3) Uani 1 1 d . . . . .
H153 H 0.835199 0.510698 0.555154 0.069 Uiso 1 1 calc R . . . .
C154 C 0.7733(4) 0.5460(4) 0.5216(5) 0.051(3) Uani 1 1 d . . . . .
H154 H 0.781096 0.547004 0.485991 0.062 Uiso 1 1 calc R . . . .
C155 C 0.7312(4) 0.5655(4) 0.5323(4) 0.048(3) Uani 1 1 d . . . . .
H155 H 0.709335 0.579482 0.503877 0.058 Uiso 1 1 calc R . . . .
C156 C 0.7190(4) 0.5654(4) 0.5847(4) 0.044(2) Uani 1 1 d . . . . .
C157 C 0.6719(5) 0.5879(6) 0.5964(5) 0.075(4) Uani 1 1 d . . . . .
H15A H 0.654146 0.601725 0.563204 0.112 Uiso 1 1 calc R . . . .
H15B H 0.653349 0.559846 0.611003 0.112 Uiso 1 1 calc R . . . .
H15C H 0.677761 0.616750 0.622683 0.112 Uiso 1 1 calc R . . . .
C144 C 0.6535(4) 0.8068(5) 0.3872(4) 0.054(3) Uani 1 1 d . . . . .
H144 H 0.662998 0.815111 0.353264 0.064 Uiso 1 1 calc R . . . .
C145 C 0.6359(5) 0.7568(5) 0.3978(6) 0.071(4) Uani 1 1 d . . . . .
H145 H 0.632431 0.731300 0.369663 0.086 Uiso 1 1 calc R . . . .
C146 C 0.6237(5) 0.7428(5) 0.4454(6) 0.068(4) Uani 1 1 d . . . . .
H146 H 0.612944 0.707761 0.451227 0.082 Uiso 1 1 calc R . . . .
C147 C 0.6270(5) 0.7799(5) 0.4855(6) 0.070(4) Uani 1 1 d . . . . .
H147 H 0.617497 0.770959 0.519258 0.084 Uiso 1 1 calc R . . . .
C148 C 0.6441(4) 0.8303(4) 0.4775(5) 0.054(3) Uani 1 1 d . . . . .
H148 H 0.647301 0.855348 0.506026 0.064 Uiso 1 1 calc R . . . .
C149 C 0.6565(4) 0.8444(4) 0.4286(5) 0.049(3) Uani 1 1 d . . . . .
C150 C 0.6768(5) 0.8998(5) 0.4187(6) 0.072(4) Uani 1 1 d . . . . .
H15D H 0.683458 0.902276 0.381488 0.108 Uiso 1 1 calc R . . . .
H15E H 0.653543 0.927117 0.425216 0.108 Uiso 1 1 calc R . . . .
H15F H 0.706361 0.905399 0.443120 0.108 Uiso 1 1 calc R . . . .
C123 C 0.1630(4) 0.2156(4) 0.4337(4) 0.050(3) Uani 1 1 d . . . . .
H123 H 0.138155 0.192142 0.419748 0.060 Uiso 1 1 calc R . . . .
C124 C 0.1631(5) 0.2677(4) 0.4138(4) 0.059(3) Uani 1 1 d . . . . .
H124 H 0.138721 0.279420 0.386678 0.071 Uiso 1 1 calc R . . . .
C125 C 0.1990(4) 0.3015(4) 0.4344(4) 0.053(3) Uani 1 1 d . . . . .
H125 H 0.199707 0.336703 0.420806 0.063 Uiso 1 1 calc R . . . .
C126 C 0.2345(4) 0.2850(4) 0.4751(5) 0.054(3) Uani 1 1 d . . . . .
H126 H 0.258690 0.308770 0.490295 0.065 Uiso 1 1 calc R . . . .
C127 C 0.2331(4) 0.2325(4) 0.4925(4) 0.048(3) Uani 1 1 d . . . . .
H127 H 0.257755 0.220691 0.519230 0.058 Uiso 1 1 calc R . . . .
C128 C 0.1985(4) 0.1971(4) 0.4734(4) 0.041(2) Uani 1 1 d . . . . .
C129 C 0.1972(5) 0.1425(4) 0.4939(5) 0.062(3) Uani 1 1 d . . . . .
H12J H 0.169680 0.123815 0.474893 0.093 Uiso 1 1 calc R . . . .
H12K H 0.226533 0.123923 0.488029 0.093 Uiso 1 1 calc R . . . .
H12L H 0.194669 0.143385 0.532380 0.093 Uiso 1 1 calc R . . . .
C158 C 0.7183(5) 0.6015(4) 0.3936(4) 0.055(3) Uani 1 1 d . . . . .
H158 H 0.694478 0.616814 0.412258 0.066 Uiso 1 1 calc R . . . .
C159 C 0.7570(5) 0.6319(5) 0.3846(5) 0.066(4) Uani 1 1 d . . . . .
H159 H 0.759695 0.667524 0.397144 0.079 Uiso 1 1 calc R . . . .
C160 C 0.7922(6) 0.6103(6) 0.3571(6) 0.081(4) Uani 1 1 d . . . . .
H160 H 0.818587 0.631415 0.350401 0.097 Uiso 1 1 calc R . . . .
C161 C 0.7887(5) 0.5590(6) 0.3398(5) 0.069(4) Uani 1 1 d . . . . .
H161 H 0.812723 0.544481 0.320990 0.083 Uiso 1 1 calc R . . . .
C162 C 0.7498(5) 0.5272(5) 0.3494(4) 0.062(3) Uani 1 1 d . . . . .
H162 H 0.747901 0.491156 0.338144 0.074 Uiso 1 1 calc R . . . .
C163 C 0.7132(5) 0.5497(5) 0.3764(4) 0.058(3) Uani 1 1 d . . . . .
C164 C 0.6716(4) 0.5152(4) 0.3873(5) 0.061(3) Uani 1 1 d . . . . .
H16A H 0.674725 0.479878 0.371700 0.091 Uiso 1 1 calc R . . . .
H16B H 0.671541 0.511844 0.426166 0.091 Uiso 1 1 calc R . . . .
H16C H 0.641712 0.531541 0.371182 0.091 Uiso 1 1 calc R . . . .
C130 C 0.0198(5) 0.3698(4) 0.3285(5) 0.057(3) Uani 1 1 d . . . . .
H130 H -0.007164 0.363435 0.346545 0.068 Uiso 1 1 calc R . . . .
C131 C 0.0627(6) 0.3745(5) 0.3571(6) 0.073(4) Uani 1 1 d . . . . .
H131 H 0.065790 0.370442 0.395006 0.088 Uiso 1 1 calc R . . . .
C132 C 0.1024(5) 0.3851(4) 0.3335(7) 0.074(4) Uani 1 1 d . . . . .
H132 H 0.132491 0.389703 0.354576 0.088 Uiso 1 1 calc R . . . .
C133 C 0.0977(5) 0.3891(4) 0.2775(7) 0.068(4) Uani 1 1 d . . . . .
H133 H 0.124913 0.395106 0.259878 0.082 Uiso 1 1 calc R . . . .
C134 C 0.0528(4) 0.3841(3) 0.2479(4) 0.043(3) Uani 1 1 d . . . . .
H134 H 0.048801 0.387696 0.209909 0.052 Uiso 1 1 calc R . . . .
C135 C 0.0138(4) 0.3737(3) 0.2745(5) 0.045(3) Uani 1 1 d . . . . .
C136 C -0.0343(5) 0.3690(5) 0.2416(6) 0.084(4) Uani 1 1 d . . . . .
H13A H -0.031049 0.372967 0.203460 0.126 Uiso 1 1 calc R . . . .
H13B H -0.047947 0.334004 0.247611 0.126 Uiso 1 1 calc R . . . .
H13C H -0.055405 0.396793 0.252249 0.126 Uiso 1 1 calc R . . . .
C137 C 0.4701(4) 0.3634(4) 0.6685(5) 0.049(3) Uani 1 1 d . . . . .
H137 H 0.487614 0.362955 0.638747 0.059 Uiso 1 1 calc R . . . .
C138 C 0.4211(5) 0.3684(4) 0.6587(5) 0.063(4) Uani 1 1 d . . . . .
H138 H 0.405942 0.371283 0.622809 0.076 Uiso 1 1 calc R . . . .
C139 C 0.3949(5) 0.3692(4) 0.6992(5) 0.064(3) Uani 1 1 d . . . . .
H139 H 0.361269 0.373106 0.692035 0.077 Uiso 1 1 calc R . . . .
C140 C 0.4163(5) 0.3645(4) 0.7503(5) 0.054(3) Uani 1 1 d . . . . .
H140 H 0.397190 0.364143 0.778647 0.065 Uiso 1 1 calc R . . . .
C141 C 0.4642(6) 0.3602(4) 0.7622(5) 0.065(4) Uani 1 1 d . . . . .
H141 H 0.478297 0.357880 0.798559 0.077 Uiso 1 1 calc R . . . .
C142 C 0.4945(5) 0.3591(4) 0.7185(5) 0.057(3) Uani 1 1 d . . . . .
C143 C 0.5463(6) 0.3536(6) 0.7273(8) 0.119(7) Uani 1 1 d . . . . .
H14A H 0.557145 0.351092 0.765893 0.178 Uiso 1 1 calc R . . . .
H14B H 0.555562 0.321340 0.709403 0.178 Uiso 1 1 calc R . . . .
H14C H 0.560968 0.384608 0.712508 0.178 Uiso 1 1 calc R . . . .
C172 C 0.7767(3) 0.3008(4) 0.2236(4) 0.036(2) Uani 1 1 d . . . . .
H172 H 0.785008 0.321427 0.194617 0.043 Uiso 1 1 calc R . . . .
C173 C 0.7427(3) 0.2606(4) 0.2130(4) 0.037(2) Uani 1 1 d . . . . .
H173 H 0.728529 0.254023 0.177199 0.044 Uiso 1 1 calc R . . . .
C174 C 0.7297(3) 0.2300(3) 0.2554(4) 0.037(2) Uani 1 1 d . . . . .
H174 H 0.706797 0.202382 0.248691 0.044 Uiso 1 1 calc R . . . .
C175 C 0.7505(3) 0.2405(3) 0.3065(4) 0.035(2) Uani 1 1 d . . . . .
H175 H 0.741664 0.220349 0.335626 0.042 Uiso 1 1 calc R . . . .
C176 C 0.7848(3) 0.2808(3) 0.3164(4) 0.036(2) Uani 1 1 d . . . . .
H176 H 0.799123 0.287488 0.352104 0.043 Uiso 1 1 calc R . . . .
C177 C 0.7981(3) 0.3112(3) 0.2739(4) 0.033(2) Uani 1 1 d . . . . .
C178 C 0.8344(4) 0.3552(4) 0.2854(4) 0.045(3) Uani 1 1 d . . . . .
H17D H 0.845562 0.356304 0.323956 0.068 Uiso 1 1 calc R . . . .
H17E H 0.861369 0.348513 0.265615 0.068 Uiso 1 1 calc R . . . .
H17F H 0.819634 0.389310 0.274019 0.068 Uiso 1 1 calc R . . . .

loop_
_atom_site_aniso_label
_atom_site_aniso_U_11
_atom_site_aniso_U_22
_atom_site_aniso_U_33
_atom_site_aniso_U_23
_atom_site_aniso_U_13
_atom_site_aniso_U_12
Sn1 0.0357(4) 0.0194(3) 0.0235(3) -0.0021(2) 0.0053(3) 0.0000(2)
Sn2 0.0280(3) 0.0335(3) 0.0229(3) -0.0031(2) 0.0005(2) -0.0040(2)
Sn3 0.0278(3) 0.0264(3) 0.0258(3) 0.0051(2) 0.0029(2) 0.0019(2)
Sn4 0.0395(4) 0.0286(3) 0.0353(4) 0.0024(3) 0.0085(3) -0.0085(3)
Sn5 0.0218(3) 0.0272(3) 0.0371(3) -0.0019(3) 0.0110(3) 0.0000(2)
Sn6 0.0282(3) 0.0241(3) 0.0357(3) 0.0014(2) 0.0057(3) 0.0070(2)
C1 0.023(4) 0.024(4) 0.016(4) 0.001(3) 0.006(3) -0.001(3)
C2 0.021(4) 0.019(4) 0.021(4) -0.001(3) 0.004(3) 0.001(3)
C3 0.018(4) 0.020(4) 0.014(4) 0.001(3) 0.000(3) -0.002(3)
C4 0.022(4) 0.025(4) 0.024(4) -0.002(3) 0.008(3) 0.000(3)
C5 0.024(5) 0.027(4) 0.018(4) 0.001(3) 0.011(3) -0.005(3)
C6 0.016(4) 0.030(4) 0.021(4) -0.001(3) 0.003(3) 0.004(3)
C7 0.020(4) 0.020(4) 0.027(4) -0.003(3) -0.002(3) 0.006(3)
C8 0.015(4) 0.025(4) 0.021(4) -0.001(3) 0.008(3) -0.004(3)
C9 0.020(4) 0.019(4) 0.018(4) -0.001(3) 0.005(3) -0.002(3)
C10 0.021(4) 0.017(4) 0.024(4) -0.004(3) 0.007(3) 0.002(3)
C11 0.021(4) 0.022(4) 0.026(4) -0.005(3) 0.004(3) 0.004(3)
C12 0.024(5) 0.015(4) 0.036(5) -0.005(3) 0.004(4) 0.002(3)
C13 0.022(4) 0.025(4) 0.025(4) -0.002(3) 0.003(3) 0.000(3)
C14 0.019(4) 0.019(4) 0.026(4) -0.006(3) 0.004(3) -0.001(3)
C15 0.022(4) 0.016(4) 0.024(4) -0.006(3) 0.004(3) 0.003(3)
C16 0.021(4) 0.017(4) 0.022(4) -0.004(3) 0.007(3) -0.003(3)
C17 0.025(5) 0.020(4) 0.021(4) 0.000(3) 0.001(3) 0.002(3)
C18 0.018(4) 0.018(4) 0.028(4) 0.001(3) 0.009(3) -0.001(3)
C19 0.024(5) 0.028(4) 0.013(4) 0.000(3) -0.003(3) -0.002(3)
C20 0.025(5) 0.025(4) 0.021(4) 0.002(3) 0.005(3) 0.004(3)
C21 0.020(4) 0.019(4) 0.022(4) 0.000(3) 0.006(3) -0.002(3)
C22 0.021(4) 0.023(4) 0.015(4) 0.001(3) 0.003(3) 0.000(3)
C23 0.031(5) 0.019(4) 0.020(4) 0.000(3) 0.002(4) -0.003(3)
C24 0.022(5) 0.030(4) 0.033(5) 0.000(4) 0.005(4) -0.002(3)
C25 0.062(7) 0.039(5) 0.025(5) 0.008(4) 0.002(5) 0.004(5)
C26 0.016(4) 0.028(4) 0.021(4) -0.003(3) 0.004(3) -0.001(3)
C27 0.019(4) 0.029(4) 0.033(5) -0.004(4) 0.004(4) 0.001(3)
C28 0.041(6) 0.033(5) 0.037(5) -0.004(4) 0.010(4) 0.004(4)
C29 0.017(4) 0.021(4) 0.028(4) -0.001(3) 0.001(3) -0.001(3)
C30 0.025(5) 0.021(4) 0.031(5) -0.006(3) -0.001(4) -0.001(3)
C31 0.030(5) 0.039(5) 0.030(5) -0.003(4) -0.001(4) -0.004(4)
C32 0.018(4) 0.025(4) 0.036(5) 0.003(4) 0.003(4) 0.000(3)
C33 0.025(5) 0.029(5) 0.027(5) -0.004(4) -0.001(4) 0.000(4)
C34 0.057(7) 0.031(5) 0.038(5) -0.011(4) 0.024(5) -0.016(4)
C35 0.038(6) 0.044(5) 0.031(5) 0.009(4) 0.008(4) 0.015(4)
C36 0.042(6) 0.046(6) 0.034(5) -0.009(4) -0.004(5) -0.003(5)
C37 0.023(4) 0.018(4) 0.028(5) -0.002(3) 0.009(4) 0.004(3)
C38 0.032(5) 0.027(4) 0.026(5) -0.005(4) -0.001(4) -0.001(4)
C39 0.046(6) 0.038(5) 0.033(5) -0.005(4) 0.008(5) -0.006(4)
C40 0.029(6) 0.060(6) 0.041(6) -0.008(5) 0.004(4) -0.005(5)
C41 0.035(6) 0.041(5) 0.038(5) 0.008(4) -0.004(4) -0.008(4)
C42 0.026(5) 0.024(4) 0.030(5) 0.000(4) 0.007(4) -0.001(3)
C43 0.036(5) 0.023(4) 0.028(5) 0.000(4) 0.011(4) 0.000(4)
C44 0.033(6) 0.048(6) 0.034(5) -0.001(4) 0.009(4) -0.003(4)
C45 0.050(7) 0.034(5) 0.048(6) 0.002(4) 0.014(5) 0.014(4)
C46 0.037(6) 0.046(6) 0.045(6) 0.007(5) 0.008(5) 0.000(4)
C47 0.026(5) 0.028(4) 0.022(4) 0.001(3) 0.003(4) 0.004(4)
C48 0.030(5) 0.034(5) 0.026(5) 0.005(4) -0.001(4) 0.000(4)
C49 0.073(8) 0.047(6) 0.029(5) 0.007(4) 0.008(5) 0.000(5)
C50 0.059(8) 0.038(5) 0.056(7) -0.003(5) 0.013(6) -0.004(5)
C51 0.044(7) 0.045(6) 0.054(7) -0.006(5) -0.001(5) -0.017(5)
C52 0.028(5) 0.020(4) 0.030(5) 0.001(3) 0.003(4) 0.002(3)
C53 0.034(5) 0.020(4) 0.041(5) -0.005(4) 0.013(4) 0.001(4)
C54 0.046(6) 0.026(5) 0.062(7) -0.008(5) 0.026(5) 0.001(4)
C55 0.043(6) 0.048(6) 0.043(6) 0.006(5) 0.021(5) 0.012(5)
C56 0.030(5) 0.050(6) 0.041(6) -0.004(5) 0.010(4) 0.002(4)
C57 0.022(4) 0.030(4) 0.024(4) 0.002(3) 0.004(3) -0.005(4)
C58 0.027(5) 0.022(4) 0.036(5) 0.003(4) 0.009(4) 0.008(4)
C59 0.030(6) 0.037(5) 0.053(6) -0.005(5) -0.002(5) 0.003(4)
C60 0.057(7) 0.033(5) 0.045(6) 0.012(4) 0.016(5) 0.004(5)
C61 0.044(7) 0.047(6) 0.060(7) -0.010(5) 0.015(5) 0.007(5)
Sn7 0.0275(3) 0.0291(3) 0.0359(3) -0.0040(3) 0.0067(3) 0.0053(2)
Sn8 0.0425(4) 0.0331(3) 0.0332(4) -0.0111(3) 0.0062(3) -0.0093(3)
Sn9 0.0266(3) 0.0324(3) 0.0202(3) 0.0010(2) 0.0007(2) 0.0009(2)
Sn10 0.0294(3) 0.0187(3) 0.0244(3) 0.0029(2) 0.0035(2) 0.0015(2)
Sn11 0.0397(4) 0.0281(3) 0.0442(4) -0.0002(3) 0.0127(3) -0.0139(3)
Sn12 0.0215(3) 0.0392(3) 0.0401(4) 0.0025(3) 0.0098(3) -0.0017(3)
C62 0.017(4) 0.026(4) 0.011(4) -0.002(3) 0.003(3) -0.001(3)
C63 0.022(4) 0.020(4) 0.018(4) 0.000(3) 0.001(3) -0.003(3)
C64 0.022(4) 0.016(4) 0.028(4) 0.002(3) 0.003(4) 0.000(3)
C65 0.021(5) 0.023(4) 0.035(5) -0.004(4) 0.002(4) -0.003(3)
C66 0.036(5) 0.015(4) 0.026(4) -0.001(3) 0.004(4) 0.002(3)
C67 0.027(5) 0.020(4) 0.026(4) 0.002(3) 0.004(4) 0.003(3)
C68 0.017(4) 0.022(4) 0.025(4) 0.005(3) 0.002(3) -0.003(3)
C69 0.027(5) 0.018(4) 0.021(4) 0.002(3) 0.003(3) 0.007(3)
C70 0.015(4) 0.018(4) 0.016(4) 0.006(3) -0.004(3) 0.000(3)
C71 0.015(4) 0.022(4) 0.019(4) 0.000(3) 0.010(3) 0.002(3)
C72 0.017(4) 0.021(4) 0.026(4) -0.002(3) 0.006(3) -0.001(3)
C73 0.018(4) 0.031(4) 0.019(4) 0.002(3) 0.008(3) 0.004(3)
C74 0.023(4) 0.018(4) 0.020(4) 0.004(3) 0.010(3) 0.002(3)
C75 0.016(4) 0.023(4) 0.025(4) -0.002(3) 0.004(3) 0.000(3)
C76 0.013(4) 0.024(4) 0.019(4) 0.000(3) 0.008(3) 0.005(3)
C77 0.025(5) 0.020(4) 0.021(4) -0.001(3) -0.001(3) 0.000(3)
C78 0.018(4) 0.024(4) 0.013(4) -0.005(3) -0.004(3) 0.002(3)
C79 0.017(4) 0.024(4) 0.024(4) 0.000(3) 0.002(3) -0.002(3)
C80 0.028(5) 0.018(4) 0.021(4) 0.001(3) 0.000(3) 0.002(3)
C81 0.021(4) 0.029(4) 0.017(4) -0.002(3) -0.001(3) -0.005(3)
C82 0.024(4) 0.017(4) 0.021(4) -0.004(3) -0.001(3) 0.002(3)
C83 0.016(4) 0.020(4) 0.022(4) 0.005(3) 0.001(3) 0.001(3)
C84 0.024(5) 0.024(4) 0.035(5) 0.006(4) 0.001(4) 0.000(3)
C85 0.037(5) 0.025(4) 0.031(5) 0.001(4) -0.001(4) 0.002(4)
C86 0.046(6) 0.036(5) 0.041(6) 0.006(4) -0.009(5) -0.001(4)
C87 0.018(4) 0.017(4) 0.028(4) -0.003(3) 0.008(3) -0.002(3)
C88 0.021(5) 0.027(4) 0.032(5) 0.006(4) 0.005(4) 0.000(3)
C89 0.028(5) 0.026(4) 0.044(6) 0.004(4) 0.010(4) -0.006(4)
C90 0.022(4) 0.020(4) 0.019(4) -0.002(3) 0.004(3) -0.003(3)
C91 0.027(5) 0.043(5) 0.030(5) -0.004(4) 0.007(4) -0.001(4)
C92 0.031(5) 0.042(5) 0.038(5) 0.004(4) 0.013(4) 0.006(4)
C93 0.029(5) 0.028(4) 0.037(5) 0.001(4) 0.004(4) 0.004(4)
C94 0.027(5) 0.037(5) 0.044(6) -0.010(4) 0.001(4) 0.004(4)
C95 0.023(5) 0.051(6) 0.045(6) -0.009(5) 0.003(4) 0.009(4)
C96 0.051(7) 0.053(7) 0.066(8) 0.013(6) 0.023(6) 0.001(5)
C97 0.056(7) 0.040(5) 0.041(6) -0.008(5) 0.008(5) 0.016(5)
C98 0.023(5) 0.022(4) 0.031(5) 0.002(4) 0.006(4) 0.005(3)
C99 0.036(5) 0.022(4) 0.032(5) -0.006(4) 0.000(4) -0.005(4)
C100 0.073(11) 0.080(10) 0.148(15) -0.061(10) 0.001(10) 0.014(8)
C101 0.086(9) 0.047(6) 0.037(6) 0.010(5) -0.007(6) -0.031(6)
C102 0.104(12) 0.069(8) 0.056(8) -0.002(6) -0.003(8) -0.051(8)
C103 0.025(5) 0.015(4) 0.027(5) -0.002(3) 0.007(4) 0.003(3)
C104 0.036(5) 0.023(4) 0.033(5) 0.002(4) 0.006(4) 0.003(4)
C105 0.040(6) 0.034(5) 0.031(5) -0.010(4) 0.002(4) 0.002(4)
C106 0.022(5) 0.065(6) 0.034(5) 0.005(5) 0.003(4) -0.006(4)
C107 0.034(5) 0.042(5) 0.031(5) 0.003(4) 0.008(4) 0.000(4)
C108 0.021(5) 0.031(5) 0.022(4) -0.007(4) 0.005(3) 0.000(3)
C109 0.027(5) 0.027(4) 0.024(4) 0.005(4) 0.008(4) 0.002(4)
C110 0.036(6) 0.034(5) 0.039(5) 0.000(4) -0.009(4) 0.006(4)
C111 0.050(6) 0.026(5) 0.043(6) 0.003(4) 0.002(5) -0.008(4)
C112 0.042(6) 0.043(5) 0.049(6) 0.009(5) 0.026(5) 0.008(4)
C113 0.024(5) 0.029(4) 0.026(5) 0.001(4) 0.002(4) 0.001(4)
C114 0.029(5) 0.026(4) 0.031(5) 0.000(4) 0.001(4) -0.012(4)
C115 0.134(13) 0.058(7) 0.035(6) 0.020(5) 0.000(7) -0.037(8)
C116 0.074(8) 0.028(5) 0.043(6) 0.006(4) 0.011(6) -0.010(5)
C117 0.046(8) 0.063(8) 0.139(13) -0.020(8) 0.026(8) -0.023(6)
C118 0.026(5) 0.024(4) 0.027(5) 0.004(3) -0.001(4) 0.001(3)
C119 0.026(5) 0.024(4) 0.036(5) 0.002(4) 0.005(4) -0.001(4)
C120 0.042(7) 0.078(8) 0.059(7) 0.039(6) 0.006(6) -0.006(6)
C121 0.027(5) 0.059(6) 0.049(6) 0.002(5) 0.009(5) -0.010(5)
C122 0.036(6) 0.047(6) 0.069(8) -0.018(5) 0.006(5) -0.001(5)
C165 0.029(6) 0.054(6) 0.059(7) -0.005(5) -0.006(5) 0.004(5)
C166 0.063(9) 0.055(7) 0.070(9) 0.019(6) -0.009(7) -0.012(6)
C167 0.063(10) 0.128(14) 0.059(9) -0.001(9) 0.004(7) -0.038(9)
C168 0.042(8) 0.108(12) 0.077(10) -0.022(9) 0.002(7) 0.004(8)
C169 0.051(8) 0.064(7) 0.060(8) -0.009(6) -0.020(6) 0.015(6)
C170 0.040(7) 0.048(6) 0.065(8) -0.001(6) -0.011(6) -0.008(5)
C171 0.093(11) 0.069(8) 0.076(9) 0.019(7) -0.039(8) -0.026(8)
C151 0.069(9) 0.045(6) 0.047(7) 0.001(5) 0.001(6) -0.019(6)
C152 0.041(7) 0.055(7) 0.052(7) 0.010(5) -0.012(5) -0.013(5)
C153 0.043(7) 0.050(6) 0.077(9) 0.004(6) -0.004(6) -0.015(5)
C154 0.049(7) 0.050(6) 0.056(7) 0.013(5) 0.008(6) -0.019(5)
C155 0.053(7) 0.045(6) 0.046(6) 0.010(5) 0.000(5) -0.011(5)
C156 0.050(7) 0.041(5) 0.040(6) -0.007(5) 0.004(5) -0.008(5)
C157 0.064(9) 0.097(10) 0.064(9) 0.003(7) 0.009(7) 0.008(7)
C144 0.035(6) 0.081(8) 0.044(6) -0.004(6) -0.002(5) -0.008(6)
C145 0.081(10) 0.056(7) 0.080(10) -0.017(7) 0.021(8) -0.017(7)
C146 0.079(10) 0.050(7) 0.082(10) 0.002(7) 0.037(8) 0.000(6)
C147 0.061(9) 0.080(9) 0.073(9) 0.022(8) 0.024(7) 0.011(7)
C148 0.062(8) 0.053(7) 0.048(7) -0.002(5) 0.016(6) 0.014(6)
C149 0.025(6) 0.055(6) 0.065(8) -0.001(6) 0.001(5) 0.010(5)
C150 0.060(9) 0.072(8) 0.082(10) -0.010(7) 0.005(7) 0.009(7)
C123 0.051(7) 0.054(6) 0.044(6) -0.002(5) 0.003(5) 0.000(5)
C124 0.082(9) 0.050(7) 0.044(7) 0.006(5) 0.004(6) 0.018(6)
C125 0.062(8) 0.047(6) 0.051(7) 0.004(5) 0.012(6) 0.006(6)
C126 0.057(8) 0.054(7) 0.056(7) -0.011(6) 0.027(6) -0.005(6)
C127 0.051(7) 0.056(7) 0.038(6) -0.002(5) 0.009(5) 0.010(5)
C128 0.054(7) 0.037(5) 0.031(5) 0.003(4) 0.009(5) 0.009(5)
C129 0.086(10) 0.046(6) 0.051(7) -0.006(5) -0.002(7) 0.007(6)
C158 0.071(9) 0.057(7) 0.035(6) 0.009(5) -0.001(6) 0.001(6)
C159 0.097(11) 0.048(7) 0.050(7) -0.001(6) -0.004(7) -0.003(7)
C160 0.080(11) 0.095(11) 0.060(9) 0.019(8) -0.018(8) 0.005(9)
C161 0.057(9) 0.099(11) 0.047(7) 0.016(7) -0.011(6) 0.023(8)
C162 0.076(9) 0.064(8) 0.039(6) 0.007(6) -0.016(6) 0.014(7)
C163 0.071(9) 0.060(7) 0.035(6) 0.001(5) -0.017(6) 0.003(6)
C164 0.072(9) 0.056(7) 0.051(7) -0.001(6) -0.006(6) -0.003(6)
C130 0.081(10) 0.038(6) 0.057(8) -0.005(5) 0.028(7) 0.000(6)
C131 0.098(12) 0.056(8) 0.062(9) -0.008(6) -0.001(9) 0.008(8)
C132 0.066(10) 0.031(6) 0.111(13) 0.003(7) -0.035(9) 0.008(6)
C133 0.056(8) 0.023(5) 0.134(13) 0.022(7) 0.042(9) 0.002(5)
C134 0.062(8) 0.030(5) 0.035(6) 0.006(4) -0.002(5) 0.009(5)
C135 0.045(7) 0.023(5) 0.066(8) 0.007(5) 0.002(6) 0.004(4)
C136 0.056(9) 0.066(8) 0.126(13) 0.001(8) -0.001(8) -0.001(7)
C137 0.044(7) 0.041(6) 0.065(8) -0.016(5) 0.014(6) -0.008(5)
C138 0.099(11) 0.046(6) 0.047(7) -0.022(5) 0.018(7) -0.011(6)
C139 0.098(11) 0.037(6) 0.058(8) -0.009(6) 0.011(8) -0.008(6)
C140 0.075(9) 0.027(5) 0.064(8) 0.004(5) 0.029(7) 0.007(5)
C141 0.122(13) 0.023(5) 0.044(7) -0.011(5) -0.009(7) 0.008(6)
C142 0.065(8) 0.024(5) 0.079(9) -0.016(5) -0.001(7) 0.001(5)
C143 0.079(12) 0.067(9) 0.20(2) -0.059(11) -0.030(12) 0.009(8)
C172 0.035(6) 0.036(5) 0.038(5) 0.002(4) 0.005(4) 0.005(4)
C173 0.032(5) 0.041(5) 0.036(5) -0.006(4) -0.003(4) 0.012(4)
C174 0.020(5) 0.032(5) 0.059(7) -0.003(5) 0.007(4) 0.005(4)
C175 0.030(5) 0.028(5) 0.050(6) 0.008(4) 0.019(5) 0.002(4)
C176 0.034(6) 0.035(5) 0.036(5) -0.002(4) 0.000(4) 0.004(4)
C177 0.029(5) 0.027(4) 0.041(5) 0.004(4) 0.000(4) 0.002(4)
C178 0.038(6) 0.047(6) 0.048(6) 0.011(5) -0.002(5) -0.010(5)

loop_
_atom_type_symbol
_atom_type_description
_atom_type_scat_dispersion_real
_atom_type_scat_dispersion_imag
_atom_type_scat_source
C C 0.0033 0.0016 'International Tables Vol C Tables 4.2.6.8 and 6.1.1.4'
H H 0.0000 0.0000 'International Tables Vol C Tables 4.2.6.8 and 6.1.1.4'
Sn Sn -0.6537 1.4246 'International Tables Vol C Tables 4.2.6.8 and 6.1.1.4'

loop_
_exptl_crystal_face_index_h
_exptl_crystal_face_index_k
_exptl_crystal_face_index_l
_exptl_crystal_face_perp_dist
0 0 1 0.0264
0 0 -1 0.0264
-1 2 -2 0.0630
1 -2 2 0.0630
0 1 1 0.0505
0 -1 -1 0.0505
0 1 0 0.0482
0 -1 0 0.0482
-5 2 1 0.0901
5 -2 -1 0.0901
-5 -2 1 0.0791
5 2 -1 0.0791

loop_
_geom_angle_atom_site_label_1
_geom_angle_atom_site_label_2
_geom_angle_atom_site_label_3
_geom_angle
_geom_angle_site_symmetry_1
_geom_angle_site_symmetry_3
_geom_angle_publ_flag
C33 Sn1 C34 103.8(3) . . ?
C33 Sn1 C35 105.1(3) . . ?
C34 Sn1 C35 114.2(4) . . ?
C36 Sn1 C33 108.1(3) . . ?
C36 Sn1 C34 115.4(4) . . ?
C36 Sn1 C35 109.4(4) . . ?
C38 Sn2 C39 105.3(3) . . ?
C38 Sn2 C40 107.0(4) . . ?
C38 Sn2 C41 106.8(3) . . ?
C39 Sn2 C40 113.0(4) . . ?
C39 Sn2 C41 113.2(4) . . ?
C40 Sn2 C41 110.9(4) . . ?
C43 Sn3 C44 106.7(3) . . ?
C43 Sn3 C45 105.8(4) . . ?
C43 Sn3 C46 110.8(4) . . ?
C44 Sn3 C45 112.3(4) . . ?
C44 Sn3 C46 111.8(4) . . ?
C45 Sn3 C46 109.3(4) . . ?
C48 Sn4 C49 106.4(4) . . ?
C48 Sn4 C50 104.7(4) . . ?
C48 Sn4 C51 108.8(4) . . ?
C49 Sn4 C50 115.0(4) . . ?
C49 Sn4 C51 110.8(4) . . ?
C51 Sn4 C50 110.8(4) . . ?
C53 Sn5 C54 104.8(3) . . ?
C53 Sn5 C55 104.3(4) . . ?
C53 Sn5 C56 109.4(4) . . ?
C55 Sn5 C54 115.6(4) . . ?
C56 Sn5 C54 110.5(4) . . ?
C56 Sn5 C55 111.7(4) . . ?
C58 Sn6 C60 107.4(4) . . ?
C58 Sn6 C61 106.1(4) . . ?
C59 Sn6 C58 106.2(3) . . ?
C59 Sn6 C60 111.0(4) . . ?
C59 Sn6 C61 114.0(4) . . ?
C61 Sn6 C60 111.7(4) . . ?
C2 C1 H1 111.3 . . ?
C2 C1 C9 108.1(6) . . ?
C2 C1 C16 107.4(6) . . ?
C9 C1 H1 111.3 . . ?
C16 C1 H1 111.3 . . ?
C16 C1 C9 107.1(6) . . ?
C1 C2 C23 115.5(6) . . ?
C3 C2 C1 103.9(6) . . ?
C3 C2 C23 109.3(6) . . ?
C22 C2 C1 103.7(6) . . ?
C22 C2 C3 110.3(6) . . ?
C22 C2 C23 113.6(6) . . ?
C4 C3 C2 128.1(7) . . ?
C8 C3 C2 111.7(6) . . ?
C8 C3 C4 120.2(7) . . ?
C3 C4 H4 119.2 . . ?
C5 C4 C3 121.6(7) . . ?
C5 C4 H4 119.2 . . ?
C4 C5 C6 118.8(7) . . ?
C4 C5 C32 121.8(7) . . ?
C32 C5 C6 119.3(7) . . ?
C7 C6 C5 119.5(7) . . ?
C7 C6 C37 121.1(7) . . ?
C37 C6 C5 119.3(7) . . ?
C6 C7 H7 119.6 . . ?
C6 C7 C8 120.7(7) . . ?
C8 C7 H7 119.6 . . ?
C3 C8 C7 119.2(7) . . ?
C3 C8 C9 113.6(7) . . ?
C7 C8 C9 127.1(7) . . ?
C8 C9 C1 102.5(6) . . ?
C8 C9 C10 109.7(6) . . ?
C8 C9 C26 112.0(6) . . ?
C10 C9 C1 104.4(6) . . ?
C10 C9 C26 113.2(6) . . ?
C26 C9 C1 114.2(6) . . ?
C11 C10 C9 127.9(7) . . ?
C11 C10 C15 119.6(7) . . ?
C15 C10 C9 112.6(7) . . ?
C10 C11 H11 119.7 . . ?
C10 C11 C12 120.7(8) . . ?
C12 C11 H11 119.7 . . ?
C11 C12 C13 118.5(7) . . ?
C11 C12 C42 118.5(7) . . ?
C13 C12 C42 123.0(7) . . ?
C12 C13 C47 121.3(7) . . ?
C14 C13 C12 119.6(7) . . ?
C14 C13 C47 119.1(7) . . ?
C13 C14 H14 119.6 . . ?
C15 C14 C13 120.8(8) . . ?
C15 C14 H14 119.6 . . ?
C10 C15 C16 111.0(7) . . ?
C14 C15 C10 120.8(7) . . ?
C14 C15 C16 128.0(7) . . ?
C15 C16 C1 104.6(6) . . ?
C15 C16 C29 107.1(6) . . ?
C17 C16 C1 103.7(6) . . ?
C17 C16 C15 113.6(6) . . ?
C17 C16 C29 112.3(6) . . ?
C29 C16 C1 115.5(6) . . ?
C18 C17 C16 127.5(7) . . ?
C22 C17 C16 111.7(7) . . ?
C22 C17 C18 120.7(7) . . ?
C17 C18 H18 120.0 . . ?
C19 C18 C17 120.0(7) . . ?
C19 C18 H18 120.0 . . ?
C18 C19 C20 119.3(7) . . ?
C18 C19 C52 120.9(7) . . ?
C20 C19 C52 119.8(7) . . ?
C19 C20 C57 120.9(7) . . ?
C21 C20 C19 119.7(7) . . ?
C21 C20 C57 119.4(7) . . ?
C20 C21 H21 120.0 . . ?
C20 C21 C22 120.1(7) . . ?
C22 C21 H21 120.0 . . ?
C17 C22 C2 113.1(7) . . ?
C17 C22 C21 120.1(7) . . ?
C21 C22 C2 126.6(7) . . ?
C2 C23 H23A 108.2 . . ?
C2 C23 H23B 108.2 . . ?
H23A C23 H23B 107.3 . . ?
C24 C23 C2 116.4(6) . . ?
C24 C23 H23A 108.2 . . ?
C24 C23 H23B 108.2 . . ?
C23 C24 H24A 109.2 . . ?
C23 C24 H24B 109.2 . . ?
C23 C24 C25 112.0(7) . . ?
H24A C24 H24B 107.9 . . ?
C25 C24 H24A 109.2 . . ?
C25 C24 H24B 109.2 . . ?
C24 C25 H25A 109.5 . . ?
C24 C25 H25B 109.5 . . ?
C24 C25 H25C 109.5 . . ?
H25A C25 H25B 109.5 . . ?
H25A C25 H25C 109.5 . . ?
H25B C25 H25C 109.5 . . ?
C9 C26 H26A 108.6 . . ?
C9 C26 H26B 108.6 . . ?
H26A C26 H26B 107.6 . . ?
C27 C26 C9 114.7(6) . . ?
C27 C26 H26A 108.6 . . ?
C27 C26 H26B 108.6 . . ?
C26 C27 H27A 109.1 . . ?
C26 C27 H27B 109.1 . . ?
C26 C27 C28 112.3(7) . . ?
H27A C27 H27B 107.9 . . ?
C28 C27 H27A 109.1 . . ?
C28 C27 H27B 109.1 . . ?
C27 C28 H28A 109.5 . . ?
C27 C28 H28B 109.5 . . ?
C27 C28 H28C 109.5 . . ?
H28A C28 H28B 109.5 . . ?
H28A C28 H28C 109.5 . . ?
H28B C28 H28C 109.5 . . ?
C16 C29 H29A 108.1 . . ?
C16 C29 H29B 108.1 . . ?
H29A C29 H29B 107.3 . . ?
C30 C29 C16 116.8(6) . . ?
C30 C29 H29A 108.1 . . ?
C30 C29 H29B 108.1 . . ?
C29 C30 H30A 109.4 . . ?
C29 C30 H30B 109.4 . . ?
C29 C30 C31 111.2(6) . . ?
H30A C30 H30B 108.0 . . ?
C31 C30 H30A 109.4 . . ?
C31 C30 H30B 109.4 . . ?
C30 C31 H31A 109.5 . . ?
C30 C31 H31B 109.5 . . ?
C30 C31 H31C 109.5 . . ?
H31A C31 H31B 109.5 . . ?
H31A C31 H31C 109.5 . . ?
H31B C31 H31C 109.5 . . ?
C33 C32 C5 178.6(9) . . ?
C32 C33 Sn1 173.5(8) . . ?
Sn1 C34 H34A 109.5 . . ?
Sn1 C34 H34B 109.5 . . ?
Sn1 C34 H34C 109.5 . . ?
H34A C34 H34B 109.5 . . ?
H34A C34 H34C 109.5 . . ?
H34B C34 H34C 109.5 . . ?
Sn1 C35 H35A 109.5 . . ?
Sn1 C35 H35B 109.5 . . ?
Sn1 C35 H35C 109.5 . . ?
H35A C35 H35B 109.5 . . ?
H35A C35 H35C 109.5 . . ?
H35B C35 H35C 109.5 . . ?
Sn1 C36 H36A 109.5 . . ?
Sn1 C36 H36B 109.5 . . ?
Sn1 C36 H36C 109.5 . . ?
H36A C36 H36B 109.5 . . ?
H36A C36 H36C 109.5 . . ?
H36B C36 H36C 109.5 . . ?
C38 C37 C6 177.5(9) . . ?
C37 C38 Sn2 175.0(8) . . ?
Sn2 C39 H39A 109.5 . . ?
Sn2 C39 H39B 109.5 . . ?
Sn2 C39 H39C 109.5 . . ?
H39A C39 H39B 109.5 . . ?
H39A C39 H39C 109.5 . . ?
H39B C39 H39C 109.5 . . ?
Sn2 C40 H40A 109.5 . . ?
Sn2 C40 H40B 109.5 . . ?
Sn2 C40 H40C 109.5 . . ?
H40A C40 H40B 109.5 . . ?
H40A C40 H40C 109.5 . . ?
H40B C40 H40C 109.5 . . ?
Sn2 C41 H41A 109.5 . . ?
Sn2 C41 H41B 109.5 . . ?
Sn2 C41 H41C 109.5 . . ?
H41A C41 H41B 109.5 . . ?
H41A C41 H41C 109.5 . . ?
H41B C41 H41C 109.5 . . ?
C43 C42 C12 175.2(9) . . ?
C42 C43 Sn3 167.5(8) . . ?
Sn3 C44 H44A 109.5 . . ?
Sn3 C44 H44B 109.5 . . ?
Sn3 C44 H44C 109.5 . . ?
H44A C44 H44B 109.5 . . ?
H44A C44 H44C 109.5 . . ?
H44B C44 H44C 109.5 . . ?
Sn3 C45 H45A 109.5 . . ?
Sn3 C45 H45B 109.5 . . ?
Sn3 C45 H45C 109.5 . . ?
H45A C45 H45B 109.5 . . ?
H45A C45 H45C 109.5 . . ?
H45B C45 H45C 109.5 . . ?
Sn3 C46 H46A 109.5 . . ?
Sn3 C46 H46B 109.5 . . ?
Sn3 C46 H46C 109.5 . . ?
H46A C46 H46B 109.5 . . ?
H46A C46 H46C 109.5 . . ?
H46B C46 H46C 109.5 . . ?
C48 C47 C13 174.2(9) . . ?
C47 C48 Sn4 174.0(8) . . ?
Sn4 C49 H49A 109.5 . . ?
Sn4 C49 H49B 109.5 . . ?
Sn4 C49 H49C 109.5 . . ?
H49A C49 H49B 109.5 . . ?
H49A C49 H49C 109.5 . . ?
H49B C49 H49C 109.5 . . ?
Sn4 C50 H50A 109.5 . . ?
Sn4 C50 H50B 109.5 . . ?
Sn4 C50 H50C 109.5 . . ?
H50A C50 H50B 109.5 . . ?
H50A C50 H50C 109.5 . . ?
H50B C50 H50C 109.5 . . ?
Sn4 C51 H51A 109.5 . . ?
Sn4 C51 H51B 109.5 . . ?
Sn4 C51 H51C 109.5 . . ?
H51A C51 H51B 109.5 . . ?
H51A C51 H51C 109.5 . . ?
H51B C51 H51C 109.5 . . ?
C53 C52 C19 177.0(9) . . ?
C52 C53 Sn5 176.3(7) . . ?
Sn5 C54 H54A 109.5 . . ?
Sn5 C54 H54B 109.5 . . ?
Sn5 C54 H54C 109.5 . . ?
H54A C54 H54B 109.5 . . ?
H54A C54 H54C 109.5 . . ?
H54B C54 H54C 109.5 . . ?
Sn5 C55 H55A 109.5 . . ?
Sn5 C55 H55B 109.5 . . ?
Sn5 C55 H55C 109.5 . . ?
H55A C55 H55B 109.5 . . ?
H55A C55 H55C 109.5 . . ?
H55B C55 H55C 109.5 . . ?
Sn5 C56 H56A 109.5 . . ?
Sn5 C56 H56B 109.5 . . ?
Sn5 C56 H56C 109.5 . . ?
H56A C56 H56B 109.5 . . ?
H56A C56 H56C 109.5 . . ?
H56B C56 H56C 109.5 . . ?
C58 C57 C20 175.5(9) . . ?
C57 C58 Sn6 177.2(8) . . ?
Sn6 C59 H59A 109.5 . . ?
Sn6 C59 H59B 109.5 . . ?
Sn6 C59 H59C 109.5 . . ?
H59A C59 H59B 109.5 . . ?
H59A C59 H59C 109.5 . . ?
H59B C59 H59C 109.5 . . ?
Sn6 C60 H60A 109.5 . . ?
Sn6 C60 H60B 109.5 . . ?
Sn6 C60 H60C 109.5 . . ?
H60A C60 H60B 109.5 . . ?
H60A C60 H60C 109.5 . . ?
H60B C60 H60C 109.5 . . ?
Sn6 C61 H61A 109.5 . . ?
Sn6 C61 H61B 109.5 . . ?
Sn6 C61 H61C 109.5 . . ?
H61A C61 H61B 109.5 . . ?
H61A C61 H61C 109.5 . . ?
H61B C61 H61C 109.5 . . ?
C94 Sn7 C95 107.6(3) . . ?
C94 Sn7 C96 102.6(4) . . ?
C95 Sn7 C96 109.8(4) . . ?
C97 Sn7 C94 108.9(4) . . ?
C97 Sn7 C95 112.6(4) . . ?
C97 Sn7 C96 114.6(4) . . ?
C99 Sn8 C100 103.8(4) . . ?
C99 Sn8 C101 108.7(4) . . ?
C101 Sn8 C100 111.4(6) . . ?
C102 Sn8 C99 113.0(4) . . ?
C102 Sn8 C100 112.6(6) . . ?
C102 Sn8 C101 107.4(5) . . ?
C104 Sn9 C105 104.2(3) . . ?
C104 Sn9 C106 106.6(4) . . ?
C104 Sn9 C107 106.1(3) . . ?
C105 Sn9 C106 111.6(4) . . ?
C105 Sn9 C107 114.2(4) . . ?
C106 Sn9 C107 113.3(4) . . ?
C109 Sn10 C110 110.7(3) . . ?
C109 Sn10 C111 104.9(3) . . ?
C109 Sn10 C112 104.5(3) . . ?
C110 Sn10 C111 110.3(4) . . ?
C110 Sn10 C112 112.6(4) . . ?
C112 Sn10 C111 113.5(4) . . ?
C114 Sn11 C115 107.5(4) . . ?
C114 Sn11 C116 107.9(4) . . ?
C114 Sn11 C117 106.8(4) . . ?
C116 Sn11 C115 111.2(5) . . ?
C117 Sn11 C115 112.0(6) . . ?
C117 Sn11 C116 111.2(5) . . ?
C119 Sn12 C120 103.5(4) . . ?
C119 Sn12 C121 106.7(4) . . ?
C119 Sn12 C122 107.1(4) . . ?
C121 Sn12 C120 110.2(4) . . ?
C122 Sn12 C120 113.4(5) . . ?
C122 Sn12 C121 115.0(4) . . ?
C63 C62 H62 110.6 . . ?
C63 C62 C70 108.4(6) . . ?
C70 C62 H62 110.6 . . ?
C77 C62 H62 110.6 . . ?
C77 C62 C63 108.6(6) . . ?
C77 C62 C70 107.9(6) . . ?
C64 C63 C62 103.4(6) . . ?
C64 C63 C84 110.0(6) . . ?
C83 C63 C62 103.1(6) . . ?
C83 C63 C64 113.3(6) . . ?
C83 C63 C84 111.7(6) . . ?
C84 C63 C62 115.0(6) . . ?
C65 C64 C63 126.6(7) . . ?
C65 C64 C69 121.6(7) . . ?
C69 C64 C63 111.7(7) . . ?
C64 C65 H65 120.4 . . ?
C64 C65 C66 119.2(8) . . ?
C66 C65 H65 120.4 . . ?
C65 C66 C67 120.3(7) . . ?
C65 C66 C93 119.3(8) . . ?
C67 C66 C93 120.1(7) . . ?
C66 C67 C98 120.7(7) . . ?
C68 C67 C66 118.5(7) . . ?
C68 C67 C98 120.8(7) . . ?
C67 C68 H68 119.4 . . ?
C67 C68 C69 121.3(7) . . ?
C69 C68 H68 119.4 . . ?
C64 C69 C68 119.2(7) . . ?
C64 C69 C70 113.4(7) . . ?
C68 C69 C70 127.5(7) . . ?
C69 C70 C62 102.9(6) . . ?
C69 C70 C87 113.7(6) . . ?
C71 C70 C62 103.0(6) . . ?
C71 C70 C69 113.0(6) . . ?
C71 C70 C87 109.8(6) . . ?
C87 C70 C62 113.8(6) . . ?
C72 C71 C70 126.7(7) . . ?
C76 C71 C70 113.0(6) . . ?
C76 C71 C72 120.3(7) . . ?
C71 C72 H72 119.9 . . ?
C73 C72 C71 120.2(7) . . ?
C73 C72 H72 119.9 . . ?
C72 C73 C74 120.0(7) . . ?
C72 C73 C103 121.5(7) . . ?
C74 C73 C103 118.4(7) . . ?
C75 C74 C73 118.4(7) . . ?
C75 C74 C108 120.9(7) . . ?
C108 C74 C73 120.7(7) . . ?
C74 C75 H75 119.9 . . ?
C76 C75 C74 120.2(7) . . ?
C76 C75 H75 119.9 . . ?
C71 C76 C75 120.8(7) . . ?
C71 C76 C77 112.2(6) . . ?
C75 C76 C77 127.0(7) . . ?
C76 C77 C62 103.6(6) . . ?
C76 C77 C78 109.9(6) . . ?
C76 C77 C90 112.4(6) . . ?
C78 C77 C62 103.6(6) . . ?
C78 C77 C90 112.2(6) . . ?
C90 C77 C62 114.5(6) . . ?
C79 C78 C77 126.6(7) . . ?
C79 C78 C83 121.2(7) . . ?
C83 C78 C77 112.1(6) . . ?
C78 C79 H79 120.0 . . ?
C78 C79 C80 120.0(7) . . ?
C80 C79 H79 120.0 . . ?
C79 C80 C81 119.0(7) . . ?
C79 C80 C113 119.7(7) . . ?
C81 C80 C113 121.3(7) . . ?
C80 C81 C118 117.8(7) . . ?
C82 C81 C80 119.6(7) . . ?
C82 C81 C118 122.6(7) . . ?
C81 C82 H82 120.0 . . ?
C83 C82 C81 120.0(7) . . ?
C83 C82 H82 120.0 . . ?
C78 C83 C63 112.5(7) . . ?
C78 C83 C82 120.1(7) . . ?
C82 C83 C63 127.4(7) . . ?
C63 C84 H84A 108.5 . . ?
C63 C84 H84B 108.5 . . ?
H84A C84 H84B 107.5 . . ?
C85 C84 C63 115.0(6) . . ?
C85 C84 H84A 108.5 . . ?
C85 C84 H84B 108.5 . . ?
C84 C85 H85A 109.2 . . ?
C84 C85 H85B 109.2 . . ?
C84 C85 C86 112.2(7) . . ?
H85A C85 H85B 107.9 . . ?
C86 C85 H85A 109.2 . . ?
C86 C85 H85B 109.2 . . ?
C85 C86 H86A 109.5 . . ?
C85 C86 H86B 109.5 . . ?
C85 C86 H86C 109.5 . . ?
H86A C86 H86B 109.5 . . ?
H86A C86 H86C 109.5 . . ?
H86B C86 H86C 109.5 . . ?
C70 C87 H87A 108.3 . . ?
C70 C87 H87B 108.3 . . ?
H87A C87 H87B 107.4 . . ?
C88 C87 C70 116.0(6) . . ?
C88 C87 H87A 108.3 . . ?
C88 C87 H87B 108.3 . . ?
C87 C88 H88A 109.4 . . ?
C87 C88 H88B 109.4 . . ?
C87 C88 C89 111.3(7) . . ?
H88A C88 H88B 108.0 . . ?
C89 C88 H88A 109.4 . . ?
C89 C88 H88B 109.4 . . ?
C88 C89 H89A 109.5 . . ?
C88 C89 H89B 109.5 . . ?
C88 C89 H89C 109.5 . . ?
H89A C89 H89B 109.5 . . ?
H89A C89 H89C 109.5 . . ?
H89B C89 H89C 109.5 . . ?
C77 C90 H90A 108.6 . . ?
C77 C90 H90B 108.6 . . ?
H90A C90 H90B 107.6 . . ?
C91 C90 C77 114.7(6) . . ?
C91 C90 H90A 108.6 . . ?
C91 C90 H90B 108.6 . . ?
C90 C91 H91A 109.1 . . ?
C90 C91 H91B 109.1 . . ?
C90 C91 C92 112.5(7) . . ?
H91A C91 H91B 107.8 . . ?
C92 C91 H91A 109.1 . . ?
C92 C91 H91B 109.1 . . ?
C91 C92 H92A 109.5 . . ?
C91 C92 H92B 109.5 . . ?
C91 C92 H92C 109.5 . . ?
H92A C92 H92B 109.5 . . ?
H92A C92 H92C 109.5 . . ?
H92B C92 H92C 109.5 . . ?
C94 C93 C66 173.3(10) . . ?
C93 C94 Sn7 167.8(9) . . ?
Sn7 C95 H95A 109.5 . . ?
Sn7 C95 H95B 109.5 . . ?
Sn7 C95 H95C 109.5 . . ?
H95A C95 H95B 109.5 . . ?
H95A C95 H95C 109.5 . . ?
H95B C95 H95C 109.5 . . ?
Sn7 C96 H96A 109.5 . . ?
Sn7 C96 H96B 109.5 . . ?
Sn7 C96 H96C 109.5 . . ?
H96A C96 H96B 109.5 . . ?
H96A C96 H96C 109.5 . . ?
H96B C96 H96C 109.5 . . ?
Sn7 C97 H97A 109.5 . . ?
Sn7 C97 H97B 109.5 . . ?
Sn7 C97 H97C 109.5 . . ?
H97A C97 H97B 109.5 . . ?
H97A C97 H97C 109.5 . . ?
H97B C97 H97C 109.5 . . ?
C99 C98 C67 178.0(9) . . ?
C98 C99 Sn8 168.0(7) . . ?
Sn8 C100 H10A 109.5 . . ?
Sn8 C100 H10B 109.5 . . ?
Sn8 C100 H10C 109.5 . . ?
H10A C100 H10B 109.5 . . ?
H10A C100 H10C 109.5 . . ?
H10B C100 H10C 109.5 . . ?
Sn8 C101 H10D 109.5 . . ?
Sn8 C101 H10E 109.5 . . ?
Sn8 C101 H10F 109.5 . . ?
H10D C101 H10E 109.5 . . ?
H10D C101 H10F 109.5 . . ?
H10E C101 H10F 109.5 . . ?
Sn8 C102 H10G 109.5 . . ?
Sn8 C102 H10H 109.5 . . ?
Sn8 C102 H10I 109.5 . . ?
H10G C102 H10H 109.5 . . ?
H10G C102 H10I 109.5 . . ?
H10H C102 H10I 109.5 . . ?
C104 C103 C73 177.9(9) . . ?
C103 C104 Sn9 174.7(8) . . ?
Sn9 C105 H10J 109.5 . . ?
Sn9 C105 H10K 109.5 . . ?
Sn9 C105 H10L 109.5 . . ?
H10J C105 H10K 109.5 . . ?
H10J C105 H10L 109.5 . . ?
H10K C105 H10L 109.5 . . ?
Sn9 C106 H10M 109.5 . . ?
Sn9 C106 H10N 109.5 . . ?
Sn9 C106 H10O 109.5 . . ?
H10M C106 H10N 109.5 . . ?
H10M C106 H10O 109.5 . . ?
H10N C106 H10O 109.5 . . ?
Sn9 C107 H10P 109.5 . . ?
Sn9 C107 H10Q 109.5 . . ?
Sn9 C107 H10R 109.5 . . ?
H10P C107 H10Q 109.5 . . ?
H10P C107 H10R 109.5 . . ?
H10Q C107 H10R 109.5 . . ?
C109 C108 C74 176.9(9) . . ?
C108 C109 Sn10 168.4(7) . . ?
Sn10 C110 H11A 109.5 . . ?
Sn10 C110 H11B 109.5 . . ?
Sn10 C110 H11C 109.5 . . ?
H11A C110 H11B 109.5 . . ?
H11A C110 H11C 109.5 . . ?
H11B C110 H11C 109.5 . . ?
Sn10 C111 H11D 109.5 . . ?
Sn10 C111 H11E 109.5 . . ?
Sn10 C111 H11F 109.5 . . ?
H11D C111 H11E 109.5 . . ?
H11D C111 H11F 109.5 . . ?
H11E C111 H11F 109.5 . . ?
Sn10 C112 H11G 109.5 . . ?
Sn10 C112 H11H 109.5 . . ?
Sn10 C112 H11I 109.5 . . ?
H11G C112 H11H 109.5 . . ?
H11G C112 H11I 109.5 . . ?
H11H C112 H11I 109.5 . . ?
C114 C113 C80 177.6(9) . . ?
C113 C114 Sn11 178.7(8) . . ?
Sn11 C115 H11J 109.5 . . ?
Sn11 C115 H11K 109.5 . . ?
Sn11 C115 H11L 109.5 . . ?
H11J C115 H11K 109.5 . . ?
H11J C115 H11L 109.5 . . ?
H11K C115 H11L 109.5 . . ?
Sn11 C116 H11M 109.5 . . ?
Sn11 C116 H11N 109.5 . . ?
Sn11 C116 H11O 109.5 . . ?
H11M C116 H11N 109.5 . . ?
H11M C116 H11O 109.5 . . ?
H11N C116 H11O 109.5 . . ?
Sn11 C117 H11P 109.5 . . ?
Sn11 C117 H11Q 109.5 . . ?
Sn11 C117 H11R 109.5 . . ?
H11P C117 H11Q 109.5 . . ?
H11P C117 H11R 109.5 . . ?
H11Q C117 H11R 109.5 . . ?
C119 C118 C81 174.6(9) . . ?
C118 C119 Sn12 171.8(7) . . ?
Sn12 C120 H12A 109.5 . . ?
Sn12 C120 H12B 109.5 . . ?
Sn12 C120 H12C 109.5 . . ?
H12A C120 H12B 109.5 . . ?
H12A C120 H12C 109.5 . . ?
H12B C120 H12C 109.5 . . ?
Sn12 C121 H12D 109.5 . . ?
Sn12 C121 H12E 109.5 . . ?
Sn12 C121 H12F 109.5 . . ?
H12D C121 H12E 109.5 . . ?
H12D C121 H12F 109.5 . . ?
H12E C121 H12F 109.5 . . ?
Sn12 C122 H12G 109.5 . . ?
Sn12 C122 H12H 109.5 . . ?
Sn12 C122 H12I 109.5 . . ?
H12G C122 H12H 109.5 . . ?
H12G C122 H12I 109.5 . . ?
H12H C122 H12I 109.5 . . ?
C166 C165 H165 119.3 . . ?
C170 C165 H165 119.3 . . ?
C170 C165 C166 121.5(12) . . ?
C165 C166 H166 120.3 . . ?
C167 C166 C165 119.4(12) . . ?
C167 C166 H166 120.3 . . ?
C166 C167 H167 119.6 . . ?
C168 C167 C166 120.8(14) . . ?
C168 C167 H167 119.6 . . ?
C167 C168 H168 120.3 . . ?
C167 C168 C169 119.5(14) . . ?
C169 C168 H168 120.3 . . ?
C168 C169 H169 119.3 . . ?
C168 C169 C170 121.3(12) . . ?
C170 C169 H169 119.3 . . ?
C165 C170 C169 117.5(12) . . ?
C165 C170 C171 121.4(12) . . ?
C169 C170 C171 120.9(11) . . ?
C170 C171 H17A 109.5 . . ?
C170 C171 H17B 109.5 . . ?
C170 C171 H17C 109.5 . . ?
H17A C171 H17B 109.5 . . ?
H17A C171 H17C 109.5 . . ?
H17B C171 H17C 109.5 . . ?
C152 C151 H151 119.9 . . ?
C152 C151 C156 120.2(11) . . ?
C156 C151 H151 119.9 . . ?
C151 C152 H152 120.0 . . ?
C153 C152 C151 120.0(11) . . ?
C153 C152 H152 120.0 . . ?
C152 C153 H153 119.8 . . ?
C152 C153 C154 120.4(12) . . ?
C154 C153 H153 119.8 . . ?
C153 C154 H154 120.0 . . ?
C155 C154 C153 120.1(11) . . ?
C155 C154 H154 120.0 . . ?
C154 C155 H155 119.3 . . ?
C154 C155 C156 121.4(10) . . ?
C156 C155 H155 119.3 . . ?
C151 C156 C155 117.8(11) . . ?
C151 C156 C157 121.2(10) . . ?
C155 C156 C157 121.0(10) . . ?
C156 C157 H15A 109.5 . . ?
C156 C157 H15B 109.5 . . ?
C156 C157 H15C 109.5 . . ?
H15A C157 H15B 109.5 . . ?
H15A C157 H15C 109.5 . . ?
H15B C157 H15C 109.5 . . ?
C145 C144 H144 121.4 . . ?
C145 C144 C149 117.1(11) . . ?
C149 C144 H144 121.4 . . ?
C144 C145 H145 118.2 . . ?
C146 C145 C144 123.5(12) . . ?
C146 C145 H145 118.2 . . ?
C145 C146 H146 120.7 . . ?
C145 C146 C147 118.6(12) . . ?
C147 C146 H146 120.7 . . ?
C146 C147 H147 119.7 . . ?
C146 C147 C148 120.6(12) . . ?
C148 C147 H147 119.7 . . ?
C147 C148 H148 119.8 . . ?
C149 C148 C147 120.4(11) . . ?
C149 C148 H148 119.8 . . ?
C144 C149 C150 118.6(11) . . ?
C148 C149 C144 119.7(11) . . ?
C148 C149 C150 121.7(11) . . ?
C149 C150 H15D 109.5 . . ?
C149 C150 H15E 109.5 . . ?
C149 C150 H15F 109.5 . . ?
H15D C150 H15E 109.5 . . ?
H15D C150 H15F 109.5 . . ?
H15E C150 H15F 109.5 . . ?
C124 C123 H123 119.0 . . ?
C128 C123 H123 119.0 . . ?
C128 C123 C124 122.0(11) . . ?
C123 C124 H124 120.7 . . ?
C125 C124 C123 118.6(11) . . ?
C125 C124 H124 120.7 . . ?
C124 C125 H125 119.4 . . ?
C124 C125 C126 121.1(10) . . ?
C126 C125 H125 119.4 . . ?
C125 C126 H126 121.2 . . ?
C127 C126 C125 117.6(11) . . ?
C127 C126 H126 121.2 . . ?
C126 C127 H127 118.1 . . ?
C128 C127 C126 123.9(11) . . ?
C128 C127 H127 118.1 . . ?
C123 C128 C129 120.8(10) . . ?
C127 C128 C123 116.7(9) . . ?
C127 C128 C129 122.5(10) . . ?
C128 C129 H12J 109.5 . . ?
C128 C129 H12K 109.5 . . ?
C128 C129 H12L 109.5 . . ?
H12J C129 H12K 109.5 . . ?
H12J C129 H12L 109.5 . . ?
H12K C129 H12L 109.5 . . ?
C159 C158 H158 119.2 . . ?
C163 C158 H158 119.2 . . ?
C163 C158 C159 121.7(13) . . ?
C158 C159 H159 120.0 . . ?
C158 C159 C160 120.1(12) . . ?
C160 C159 H159 120.0 . . ?
C159 C160 H160 120.0 . . ?
C161 C160 C159 120.1(15) . . ?
C161 C160 H160 120.0 . . ?
C160 C161 H161 119.7 . . ?
C160 C161 C162 120.5(14) . . ?
C162 C161 H161 119.7 . . ?
C161 C162 H162 120.3 . . ?
C161 C162 C163 119.4(12) . . ?
C163 C162 H162 120.3 . . ?
C158 C163 C162 118.2(12) . . ?
C158 C163 C164 122.4(12) . . ?
C162 C163 C164 119.2(11) . . ?
C163 C164 H16A 109.5 . . ?
C163 C164 H16B 109.5 . . ?
C163 C164 H16C 109.5 . . ?
H16A C164 H16B 109.5 . . ?
H16A C164 H16C 109.5 . . ?
H16B C164 H16C 109.5 . . ?
C131 C130 H130 119.4 . . ?
C131 C130 C135 121.2(12) . . ?
C135 C130 H130 119.4 . . ?
C130 C131 H131 119.1 . . ?
C130 C131 C132 121.8(13) . . ?
C132 C131 H131 119.1 . . ?
C131 C132 H132 120.7 . . ?
C131 C132 C133 118.5(12) . . ?
C133 C132 H132 120.7 . . ?
C132 C133 H133 120.3 . . ?
C134 C133 C132 119.3(11) . . ?
C134 C133 H133 120.3 . . ?
C133 C134 H134 120.4 . . ?
C135 C134 C133 119.1(10) . . ?
C135 C134 H134 120.4 . . ?
C130 C135 C134 119.9(10) . . ?
C130 C135 C136 122.1(12) . . ?
C134 C135 C136 118.0(11) . . ?
C135 C136 H13A 109.5 . . ?
C135 C136 H13B 109.5 . . ?
C135 C136 H13C 109.5 . . ?
H13A C136 H13B 109.5 . . ?
H13A C136 H13C 109.5 . . ?
H13B C136 H13C 109.5 . . ?
C138 C137 H137 118.4 . . ?
C142 C137 H137 118.4 . . ?
C142 C137 C138 123.2(12) . . ?
C137 C138 H138 119.6 . . ?
C139 C138 C137 120.8(13) . . ?
C139 C138 H138 119.6 . . ?
C138 C139 H139 120.1 . . ?
C138 C139 C140 119.8(14) . . ?
C140 C139 H139 120.1 . . ?
C139 C140 H140 119.1 . . ?
C139 C140 C141 121.9(12) . . ?
C141 C140 H140 119.1 . . ?
C140 C141 H141 120.0 . . ?
C140 C141 C142 119.9(11) . . ?
C142 C141 H141 120.0 . . ?
C137 C142 C141 114.4(11) . . ?
C137 C142 C143 121.7(14) . . ?
C143 C142 C141 123.9(14) . . ?
C142 C143 H14A 109.5 . . ?
C142 C143 H14B 109.5 . . ?
C142 C143 H14C 109.5 . . ?
H14A C143 H14B 109.5 . . ?
H14A C143 H14C 109.5 . . ?
H14B C143 H14C 109.5 . . ?
C173 C172 H172 118.9 . . ?
C177 C172 H172 118.9 . . ?
C177 C172 C173 122.2(9) . . ?
C172 C173 H173 120.2 . . ?
C172 C173 C174 119.7(9) . . ?
C174 C173 H173 120.2 . . ?
C173 C174 H174 120.5 . . ?
C175 C174 C173 118.9(9) . . ?
C175 C174 H174 120.5 . . ?
C174 C175 H175 119.7 . . ?
C174 C175 C176 120.6(9) . . ?
C176 C175 H175 119.7 . . ?
C175 C176 H176 119.7 . . ?
C175 C176 C177 120.5(9) . . ?
C177 C176 H176 119.7 . . ?
C172 C177 C176 118.1(9) . . ?
C172 C177 C178 122.1(9) . . ?
C176 C177 C178 119.8(8) . . ?
C177 C178 H17D 109.5 . . ?
C177 C178 H17E 109.5 . . ?
C177 C178 H17F 109.5 . . ?
H17D C178 H17E 109.5 . . ?
H17D C178 H17F 109.5 . . ?
H17E C178 H17F 109.5 . . ?

loop_
_geom_bond_atom_site_label_1
_geom_bond_atom_site_label_2
_geom_bond_distance
_geom_bond_site_symmetry_2
_geom_bond_publ_flag
Sn1 C33 2.125(8) . ?
Sn1 C34 2.128(9) . ?
Sn1 C35 2.132(8) . ?
Sn1 C36 2.113(9) . ?
Sn2 C38 2.105(8) . ?
Sn2 C39 2.119(9) . ?
Sn2 C40 2.135(9) . ?
Sn2 C41 2.156(9) . ?
Sn3 C43 2.107(9) . ?
Sn3 C44 2.132(9) . ?
Sn3 C45 2.134(9) . ?
Sn3 C46 2.148(9) . ?
Sn4 C48 2.100(9) . ?
Sn4 C49 2.115(9) . ?
Sn4 C50 2.130(10) . ?
Sn4 C51 2.128(10) . ?
Sn5 C53 2.120(9) . ?
Sn5 C54 2.147(9) . ?
Sn5 C55 2.130(9) . ?
Sn5 C56 2.124(9) . ?
Sn6 C58 2.119(8) . ?
Sn6 C59 2.118(9) . ?
Sn6 C60 2.128(9) . ?
Sn6 C61 2.120(10) . ?
C1 H1 1.0000 . ?
C1 C2 1.573(10) . ?
C1 C9 1.581(11) . ?
C1 C16 1.577(10) . ?
C2 C3 1.507(10) . ?
C2 C22 1.506(11) . ?
C2 C23 1.576(11) . ?
C3 C4 1.396(10) . ?
C3 C8 1.391(10) . ?
C4 H4 0.9500 . ?
C4 C5 1.383(11) . ?
C5 C6 1.443(11) . ?
C5 C32 1.419(11) . ?
C6 C7 1.381(10) . ?
C6 C37 1.438(11) . ?
C7 H7 0.9500 . ?
C7 C8 1.424(11) . ?
C8 C9 1.512(10) . ?
C9 C10 1.513(10) . ?
C9 C26 1.559(10) . ?
C10 C11 1.383(11) . ?
C10 C15 1.407(11) . ?
C11 H11 0.9500 . ?
C11 C12 1.415(11) . ?
C12 C13 1.416(11) . ?
C12 C42 1.424(11) . ?
C13 C14 1.401(11) . ?
C13 C47 1.448(11) . ?
C14 H14 0.9500 . ?
C14 C15 1.358(11) . ?
C15 C16 1.534(11) . ?
C16 C17 1.524(10) . ?
C16 C29 1.560(10) . ?
C17 C18 1.399(11) . ?
C17 C22 1.381(10) . ?
C18 H18 0.9500 . ?
C18 C19 1.390(11) . ?
C19 C20 1.429(11) . ?
C19 C52 1.456(12) . ?
C20 C21 1.392(11) . ?
C20 C57 1.455(11) . ?
C21 H21 0.9500 . ?
C21 C22 1.399(10) . ?
C23 H23A 0.9900 . ?
C23 H23B 0.9900 . ?
C23 C24 1.516(11) . ?
C24 H24A 0.9900 . ?
C24 H24B 0.9900 . ?
C24 C25 1.531(12) . ?
C25 H25A 0.9800 . ?
C25 H25B 0.9800 . ?
C25 H25C 0.9800 . ?
C26 H26A 0.9900 . ?
C26 H26B 0.9900 . ?
C26 C27 1.507(10) . ?
C27 H27A 0.9900 . ?
C27 H27B 0.9900 . ?
C27 C28 1.530(12) . ?
C28 H28A 0.9800 . ?
C28 H28B 0.9800 . ?
C28 H28C 0.9800 . ?
C29 H29A 0.9900 . ?
C29 H29B 0.9900 . ?
C29 C30 1.525(11) . ?
C30 H30A 0.9900 . ?
C30 H30B 0.9900 . ?
C30 C31 1.530(11) . ?
C31 H31A 0.9800 . ?
C31 H31B 0.9800 . ?
C31 H31C 0.9800 . ?
C32 C33 1.209(11) . ?
C34 H34A 0.9800 . ?
C34 H34B 0.9800 . ?
C34 H34C 0.9800 . ?
C35 H35A 0.9800 . ?
C35 H35B 0.9800 . ?
C35 H35C 0.9800 . ?
C36 H36A 0.9800 . ?
C36 H36B 0.9800 . ?
C36 H36C 0.9800 . ?
C37 C38 1.214(11) . ?
C39 H39A 0.9800 . ?
C39 H39B 0.9800 . ?
C39 H39C 0.9800 . ?
C40 H40A 0.9800 . ?
C40 H40B 0.9800 . ?
C40 H40C 0.9800 . ?
C41 H41A 0.9800 . ?
C41 H41B 0.9800 . ?
C41 H41C 0.9800 . ?
C42 C43 1.225(11) . ?
C44 H44A 0.9800 . ?
C44 H44B 0.9800 . ?
C44 H44C 0.9800 . ?
C45 H45A 0.9800 . ?
C45 H45B 0.9800 . ?
C45 H45C 0.9800 . ?
C46 H46A 0.9800 . ?
C46 H46B 0.9800 . ?
C46 H46C 0.9800 . ?
C47 C48 1.210(12) . ?
C49 H49A 0.9800 . ?
C49 H49B 0.9800 . ?
C49 H49C 0.9800 . ?
C50 H50A 0.9800 . ?
C50 H50B 0.9800 . ?
C50 H50C 0.9800 . ?
C51 H51A 0.9800 . ?
C51 H51B 0.9800 . ?
C51 H51C 0.9800 . ?
C52 C53 1.200(12) . ?
C54 H54A 0.9800 . ?
C54 H54B 0.9800 . ?
C54 H54C 0.9800 . ?
C55 H55A 0.9800 . ?
C55 H55B 0.9800 . ?
C55 H55C 0.9800 . ?
C56 H56A 0.9800 . ?
C56 H56B 0.9800 . ?
C56 H56C 0.9800 . ?
C57 C58 1.183(11) . ?
C59 H59A 0.9800 . ?
C59 H59B 0.9800 . ?
C59 H59C 0.9800 . ?
C60 H60A 0.9800 . ?
C60 H60B 0.9800 . ?
C60 H60C 0.9800 . ?
C61 H61A 0.9800 . ?
C61 H61B 0.9800 . ?
C61 H61C 0.9800 . ?
Sn7 C94 2.132(9) . ?
Sn7 C95 2.132(9) . ?
Sn7 C96 2.138(10) . ?
Sn7 C97 2.126(9) . ?
Sn8 C99 2.115(8) . ?
Sn8 C100 2.145(13) . ?
Sn8 C101 2.130(10) . ?
Sn8 C102 2.095(12) . ?
Sn9 C104 2.109(9) . ?
Sn9 C105 2.124(8) . ?
Sn9 C106 2.131(9) . ?
Sn9 C107 2.142(9) . ?
Sn10 C109 2.118(8) . ?
Sn10 C110 2.133(9) . ?
Sn10 C111 2.142(9) . ?
Sn10 C112 2.141(9) . ?
Sn11 C114 2.118(8) . ?
Sn11 C115 2.138(11) . ?
Sn11 C116 2.138(10) . ?
Sn11 C117 2.136(12) . ?
Sn12 C119 2.114(9) . ?
Sn12 C120 2.149(10) . ?
Sn12 C121 2.143(10) . ?
Sn12 C122 2.124(10) . ?
C62 H62 1.0000 . ?
C62 C63 1.569(11) . ?
C62 C70 1.583(10) . ?
C62 C77 1.565(10) . ?
C63 C64 1.534(11) . ?
C63 C83 1.525(10) . ?
C63 C84 1.547(11) . ?
C64 C65 1.383(11) . ?
C64 C69 1.387(11) . ?
C65 H65 0.9500 . ?
C65 C66 1.402(11) . ?
C66 C67 1.419(12) . ?
C66 C93 1.453(11) . ?
C67 C68 1.392(11) . ?
C67 C98 1.458(11) . ?
C68 H68 0.9500 . ?
C68 C69 1.394(11) . ?
C69 C70 1.512(10) . ?
C70 C71 1.506(10) . ?
C70 C87 1.555(10) . ?
C71 C72 1.392(11) . ?
C71 C76 1.383(10) . ?
C72 H72 0.9500 . ?
C72 C73 1.390(10) . ?
C73 C74 1.435(11) . ?
C73 C103 1.444(11) . ?
C74 C75 1.406(11) . ?
C74 C108 1.429(11) . ?
C75 H75 0.9500 . ?
C75 C76 1.390(10) . ?
C76 C77 1.515(10) . ?
C77 C78 1.520(11) . ?
C77 C90 1.555(10) . ?
C78 C79 1.379(10) . ?
C78 C83 1.388(10) . ?
C79 H79 0.9500 . ?
C79 C80 1.409(11) . ?
C80 C81 1.421(11) . ?
C80 C113 1.432(11) . ?
C81 C82 1.404(11) . ?
C81 C118 1.445(12) . ?
C82 H82 0.9500 . ?
C82 C83 1.390(11) . ?
C84 H84A 0.9900 . ?
C84 H84B 0.9900 . ?
C84 C85 1.528(11) . ?
C85 H85A 0.9900 . ?
C85 H85B 0.9900 . ?
C85 C86 1.528(12) . ?
C86 H86A 0.9800 . ?
C86 H86B 0.9800 . ?
C86 H86C 0.9800 . ?
C87 H87A 0.9900 . ?
C87 H87B 0.9900 . ?
C87 C88 1.516(10) . ?
C88 H88A 0.9900 . ?
C88 H88B 0.9900 . ?
C88 C89 1.530(11) . ?
C89 H89A 0.9800 . ?
C89 H89B 0.9800 . ?
C89 H89C 0.9800 . ?
C90 H90A 0.9900 . ?
C90 H90B 0.9900 . ?
C90 C91 1.514(11) . ?
C91 H91A 0.9900 . ?
C91 H91B 0.9900 . ?
C91 C92 1.524(12) . ?
C92 H92A 0.9800 . ?
C92 H92B 0.9800 . ?
C92 H92C 0.9800 . ?
C93 C94 1.192(12) . ?
C95 H95A 0.9800 . ?
C95 H95B 0.9800 . ?
C95 H95C 0.9800 . ?
C96 H96A 0.9800 . ?
C96 H96B 0.9800 . ?
C96 H96C 0.9800 . ?
C97 H97A 0.9800 . ?
C97 H97B 0.9800 . ?
C97 H97C 0.9800 . ?
C98 C99 1.183(11) . ?
C100 H10A 0.9800 . ?
C100 H10B 0.9800 . ?
C100 H10C 0.9800 . ?
C101 H10D 0.9800 . ?
C101 H10E 0.9800 . ?
C101 H10F 0.9800 . ?
C102 H10G 0.9800 . ?
C102 H10H 0.9800 . ?
C102 H10I 0.9800 . ?
C103 C104 1.198(11) . ?
C105 H10J 0.9800 . ?
C105 H10K 0.9800 . ?
C105 H10L 0.9800 . ?
C106 H10M 0.9800 . ?
C106 H10N 0.9800 . ?
C106 H10O 0.9800 . ?
C107 H10P 0.9800 . ?
C107 H10Q 0.9800 . ?
C107 H10R 0.9800 . ?
C108 C109 1.199(11) . ?
C110 H11A 0.9800 . ?
C110 H11B 0.9800 . ?
C110 H11C 0.9800 . ?
C111 H11D 0.9800 . ?
C111 H11E 0.9800 . ?
C111 H11F 0.9800 . ?
C112 H11G 0.9800 . ?
C112 H11H 0.9800 . ?
C112 H11I 0.9800 . ?
C113 C114 1.196(11) . ?
C115 H11J 0.9800 . ?
C115 H11K 0.9800 . ?
C115 H11L 0.9800 . ?
C116 H11M 0.9800 . ?
C116 H11N 0.9800 . ?
C116 H11O 0.9800 . ?
C117 H11P 0.9800 . ?
C117 H11Q 0.9800 . ?
C117 H11R 0.9800 . ?
C118 C119 1.205(12) . ?
C120 H12A 0.9800 . ?
C120 H12B 0.9800 . ?
C120 H12C 0.9800 . ?
C121 H12D 0.9800 . ?
C121 H12E 0.9800 . ?
C121 H12F 0.9800 . ?
C122 H12G 0.9800 . ?
C122 H12H 0.9800 . ?
C122 H12I 0.9800 . ?
C165 H165 0.9500 . ?
C165 C166 1.394(16) . ?
C165 C170 1.354(14) . ?
C166 H166 0.9500 . ?
C166 C167 1.381(19) . ?
C167 H167 0.9500 . ?
C167 C168 1.34(2) . ?
C168 H168 0.9500 . ?
C168 C169 1.387(19) . ?
C169 H169 0.9500 . ?
C169 C170 1.407(17) . ?
C170 C171 1.461(17) . ?
C171 H17A 0.9800 . ?
C171 H17B 0.9800 . ?
C171 H17C 0.9800 . ?
C151 H151 0.9500 . ?
C151 C152 1.399(16) . ?
C151 C156 1.401(15) . ?
C152 H152 0.9500 . ?
C152 C153 1.352(16) . ?
C153 H153 0.9500 . ?
C153 C154 1.399(15) . ?
C154 H154 0.9500 . ?
C154 C155 1.350(15) . ?
C155 H155 0.9500 . ?
C155 C156 1.403(14) . ?
C156 C157 1.512(16) . ?
C157 H15A 0.9800 . ?
C157 H15B 0.9800 . ?
C157 H15C 0.9800 . ?
C144 H144 0.9500 . ?
C144 C145 1.391(16) . ?
C144 C149 1.402(15) . ?
C145 H145 0.9500 . ?
C145 C146 1.335(17) . ?
C146 H146 0.9500 . ?
C146 C147 1.370(17) . ?
C147 H147 0.9500 . ?
C147 C148 1.382(16) . ?
C148 H148 0.9500 . ?
C148 C149 1.366(15) . ?
C149 C150 1.542(16) . ?
C150 H15D 0.9800 . ?
C150 H15E 0.9800 . ?
C150 H15F 0.9800 . ?
C123 H123 0.9500 . ?
C123 C124 1.404(14) . ?
C123 C128 1.400(14) . ?
C124 H124 0.9500 . ?
C124 C125 1.374(16) . ?
C125 H125 0.9500 . ?
C125 C126 1.400(16) . ?
C126 H126 0.9500 . ?
C126 C127 1.394(15) . ?
C127 H127 0.9500 . ?
C127 C128 1.364(14) . ?
C128 C129 1.469(14) . ?
C129 H12J 0.9800 . ?
C129 H12K 0.9800 . ?
C129 H12L 0.9800 . ?
C158 H158 0.9500 . ?
C158 C159 1.379(17) . ?
C158 C163 1.377(15) . ?
C159 H159 0.9500 . ?
C159 C160 1.397(19) . ?
C160 H160 0.9500 . ?
C160 C161 1.362(19) . ?
C161 H161 0.9500 . ?
C161 C162 1.408(18) . ?
C162 H162 0.9500 . ?
C162 C163 1.427(17) . ?
C163 C164 1.517(17) . ?
C164 H16A 0.9800 . ?
C164 H16B 0.9800 . ?
C164 H16C 0.9800 . ?
C130 H130 0.9500 . ?
C130 C131 1.335(18) . ?
C130 C135 1.350(15) . ?
C131 H131 0.9500 . ?
C131 C132 1.36(2) . ?
C132 H132 0.9500 . ?
C132 C133 1.399(19) . ?
C133 H133 0.9500 . ?
C133 C134 1.393(17) . ?
C134 H134 0.9500 . ?
C134 C135 1.387(15) . ?
C135 C136 1.504(16) . ?
C136 H13A 0.9800 . ?
C136 H13B 0.9800 . ?
C136 H13C 0.9800 . ?
C137 H137 0.9500 . ?
C137 C138 1.383(17) . ?
C137 C142 1.354(16) . ?
C138 H138 0.9500 . ?
C138 C139 1.336(17) . ?
C139 H139 0.9500 . ?
C139 C140 1.351(16) . ?
C140 H140 0.9500 . ?
C140 C141 1.354(17) . ?
C141 H141 0.9500 . ?
C141 C142 1.480(18) . ?
C142 C143 1.462(18) . ?
C143 H14A 0.9800 . ?
C143 H14B 0.9800 . ?
C143 H14C 0.9800 . ?
C172 H172 0.9500 . ?
C172 C173 1.396(13) . ?
C172 C177 1.353(13) . ?
C173 H173 0.9500 . ?
C173 C174 1.404(13) . ?
C174 H174 0.9500 . ?
C174 C175 1.367(13) . ?
C175 H175 0.9500 . ?
C175 C176 1.402(12) . ?
C176 H176 0.9500 . ?
C176 C177 1.407(13) . ?
C177 C178 1.511(12) . ?
C178 H17D 0.9800 . ?
C178 H17E 0.9800 . ?
C178 H17F 0.9800 . ?

loop_
_geom_torsion_atom_site_label_1
_geom_torsion_atom_site_label_2
_geom_torsion_atom_site_label_3
_geom_torsion_atom_site_label_4
_geom_torsion
_geom_torsion_site_symmetry_1
_geom_torsion_site_symmetry_2
_geom_torsion_site_symmetry_3
_geom_torsion_site_symmetry_4
_geom_torsion_publ_flag
C1 C2 C3 C4 175.2(7) . . . . ?
C1 C2 C3 C8 -3.5(8) . . . . ?
C1 C2 C22 C17 -6.9(8) . . . . ?
C1 C2 C22 C21 177.7(7) . . . . ?
C1 C2 C23 C24 -67.6(9) . . . . ?
C1 C9 C10 C11 -174.4(7) . . . . ?
C1 C9 C10 C15 5.7(8) . . . . ?
C1 C9 C26 C27 65.2(8) . . . . ?
C1 C16 C17 C18 174.9(8) . . . . ?
C1 C16 C17 C22 -2.0(8) . . . . ?
C1 C16 C29 C30 58.0(9) . . . . ?
C2 C1 C9 C8 -4.9(8) . . . . ?
C2 C1 C9 C10 -119.4(6) . . . . ?
C2 C1 C9 C26 116.4(7) . . . . ?
C2 C1 C16 C15 117.0(6) . . . . ?
C2 C1 C16 C17 -2.3(8) . . . . ?
C2 C1 C16 C29 -125.5(7) . . . . ?
C2 C3 C4 C5 -176.4(7) . . . . ?
C2 C3 C8 C7 177.6(7) . . . . ?
C2 C3 C8 C9 0.3(9) . . . . ?
C2 C23 C24 C25 -172.7(7) . . . . ?
C3 C2 C22 C17 103.8(7) . . . . ?
C3 C2 C22 C21 -71.6(10) . . . . ?
C3 C2 C23 C24 175.6(7) . . . . ?
C3 C4 C5 C6 -0.8(12) . . . . ?
C3 C4 C5 C32 176.0(7) . . . . ?
C3 C8 C9 C1 2.9(8) . . . . ?
C3 C8 C9 C10 113.4(7) . . . . ?
C3 C8 C9 C26 -119.9(7) . . . . ?
C4 C3 C8 C7 -1.2(11) . . . . ?
C4 C3 C8 C9 -178.5(7) . . . . ?
C4 C5 C6 C7 -1.5(11) . . . . ?
C4 C5 C6 C37 175.0(7) . . . . ?
C5 C6 C7 C8 2.4(12) . . . . ?
C6 C7 C8 C3 -1.1(12) . . . . ?
C6 C7 C8 C9 175.8(7) . . . . ?
C7 C8 C9 C1 -174.1(7) . . . . ?
C7 C8 C9 C10 -63.6(10) . . . . ?
C7 C8 C9 C26 63.1(10) . . . . ?
C8 C3 C4 C5 2.2(12) . . . . ?
C8 C9 C10 C11 76.4(9) . . . . ?
C8 C9 C10 C15 -103.6(7) . . . . ?
C8 C9 C26 C27 -178.9(7) . . . . ?
C9 C1 C2 C3 5.2(8) . . . . ?
C9 C1 C2 C22 120.5(6) . . . . ?
C9 C1 C2 C23 -114.6(7) . . . . ?
C9 C1 C16 C15 1.1(7) . . . . ?
C9 C1 C16 C17 -118.2(6) . . . . ?
C9 C1 C16 C29 118.6(7) . . . . ?
C9 C10 C11 C12 -179.1(7) . . . . ?
C9 C10 C15 C14 179.6(7) . . . . ?
C9 C10 C15 C16 -5.2(8) . . . . ?
C9 C26 C27 C28 -178.1(7) . . . . ?
C10 C9 C26 C27 -54.1(9) . . . . ?
C10 C11 C12 C13 -1.5(11) . . . . ?
C10 C11 C12 C42 179.9(7) . . . . ?
C10 C15 C16 C1 2.4(8) . . . . ?
C10 C15 C16 C17 114.7(7) . . . . ?
C10 C15 C16 C29 -120.7(7) . . . . ?
C11 C10 C15 C14 -0.3(11) . . . . ?
C11 C10 C15 C16 174.8(6) . . . . ?
C11 C12 C13 C14 1.7(11) . . . . ?
C11 C12 C13 C47 -177.1(7) . . . . ?
C12 C13 C14 C15 -1.2(11) . . . . ?
C13 C14 C15 C10 0.5(11) . . . . ?
C13 C14 C15 C16 -173.8(7) . . . . ?
C14 C15 C16 C1 177.1(7) . . . . ?
C14 C15 C16 C17 -70.6(10) . . . . ?
C14 C15 C16 C29 54.0(10) . . . . ?
C15 C10 C11 C12 0.9(11) . . . . ?
C15 C16 C17 C18 61.9(10) . . . . ?
C15 C16 C17 C22 -114.9(7) . . . . ?
C15 C16 C29 C30 174.0(7) . . . . ?
C16 C1 C2 C3 -110.1(7) . . . . ?
C16 C1 C2 C22 5.3(8) . . . . ?
C16 C1 C2 C23 130.2(7) . . . . ?
C16 C1 C9 C8 110.6(6) . . . . ?
C16 C1 C9 C10 -3.9(7) . . . . ?
C16 C1 C9 C26 -128.1(6) . . . . ?
C16 C17 C18 C19 -178.7(7) . . . . ?
C16 C17 C22 C2 5.9(9) . . . . ?
C16 C17 C22 C21 -178.4(7) . . . . ?
C16 C29 C30 C31 174.0(7) . . . . ?
C17 C16 C29 C30 -60.6(9) . . . . ?
C17 C18 C19 C20 -2.0(11) . . . . ?
C17 C18 C19 C52 175.8(7) . . . . ?
C18 C17 C22 C2 -171.3(7) . . . . ?
C18 C17 C22 C21 4.5(11) . . . . ?
C18 C19 C20 C21 3.7(11) . . . . ?
C18 C19 C20 C57 -177.2(7) . . . . ?
C19 C20 C21 C22 -1.3(11) . . . . ?
C20 C21 C22 C2 172.4(7) . . . . ?
C20 C21 C22 C17 -2.8(11) . . . . ?
C22 C2 C3 C4 64.7(10) . . . . ?
C22 C2 C3 C8 -114.0(7) . . . . ?
C22 C2 C23 C24 52.0(9) . . . . ?
C22 C17 C18 C19 -2.0(12) . . . . ?
C23 C2 C3 C4 -60.9(10) . . . . ?
C23 C2 C3 C8 120.4(7) . . . . ?
C23 C2 C22 C17 -133.1(7) . . . . ?
C23 C2 C22 C21 51.5(10) . . . . ?
C26 C9 C10 C11 -49.6(10) . . . . ?
C26 C9 C10 C15 130.5(7) . . . . ?
C29 C16 C17 C18 -59.8(10) . . . . ?
C29 C16 C17 C22 123.3(7) . . . . ?
C32 C5 C6 C7 -178.3(7) . . . . ?
C32 C5 C6 C37 -1.9(11) . . . . ?
C37 C6 C7 C8 -173.9(7) . . . . ?
C42 C12 C13 C14 -179.9(7) . . . . ?
C42 C12 C13 C47 1.4(12) . . . . ?
C47 C13 C14 C15 177.6(7) . . . . ?
C52 C19 C20 C21 -174.2(7) . . . . ?
C52 C19 C20 C57 5.0(11) . . . . ?
C57 C20 C21 C22 179.5(7) . . . . ?
C62 C63 C64 C65 -176.2(7) . . . . ?
C62 C63 C64 C69 -0.1(8) . . . . ?
C62 C63 C83 C78 3.7(8) . . . . ?
C62 C63 C83 C82 -176.9(7) . . . . ?
C62 C63 C84 C85 -62.1(9) . . . . ?
C62 C70 C71 C72 172.3(7) . . . . ?
C62 C70 C71 C76 -5.9(8) . . . . ?
C62 C70 C87 C88 -62.2(8) . . . . ?
C62 C77 C78 C79 179.1(7) . . . . ?
C62 C77 C78 C83 2.4(8) . . . . ?
C62 C77 C90 C91 -63.4(9) . . . . ?
C63 C62 C70 C69 5.2(7) . . . . ?
C63 C62 C70 C71 -112.5(6) . . . . ?
C63 C62 C70 C87 128.7(6) . . . . ?
C63 C62 C77 C76 114.7(6) . . . . ?
C63 C62 C77 C78 0.0(7) . . . . ?
C63 C62 C77 C90 -122.6(7) . . . . ?
C63 C64 C65 C66 175.5(7) . . . . ?
C63 C64 C69 C68 -176.0(7) . . . . ?
C63 C64 C69 C70 3.7(9) . . . . ?
C63 C84 C85 C86 -179.3(8) . . . . ?
C64 C63 C83 C78 114.7(7) . . . . ?
C64 C63 C83 C82 -66.0(10) . . . . ?
C64 C63 C84 C85 -178.3(7) . . . . ?
C64 C65 C66 C67 0.6(12) . . . . ?
C64 C65 C66 C93 -173.9(8) . . . . ?
C64 C69 C70 C62 -5.5(8) . . . . ?
C64 C69 C70 C71 104.8(7) . . . . ?
C64 C69 C70 C87 -129.1(7) . . . . ?
C65 C64 C69 C68 0.3(12) . . . . ?
C65 C64 C69 C70 -180.0(7) . . . . ?
C65 C66 C67 C68 -1.1(11) . . . . ?
C65 C66 C67 C98 -178.7(7) . . . . ?
C66 C67 C68 C69 1.2(11) . . . . ?
C67 C68 C69 C64 -0.8(11) . . . . ?
C67 C68 C69 C70 179.5(7) . . . . ?
C68 C69 C70 C62 174.2(7) . . . . ?
C68 C69 C70 C71 -75.5(10) . . . . ?
C68 C69 C70 C87 50.6(10) . . . . ?
C69 C64 C65 C66 -0.2(12) . . . . ?
C69 C70 C71 C72 62.0(10) . . . . ?
C69 C70 C71 C76 -116.2(7) . . . . ?
C69 C70 C87 C88 55.3(9) . . . . ?
C70 C62 C63 C64 -3.3(7) . . . . ?
C70 C62 C63 C83 115.0(6) . . . . ?
C70 C62 C63 C84 -123.2(7) . . . . ?
C70 C62 C77 C76 -2.6(8) . . . . ?
C70 C62 C77 C78 -117.3(6) . . . . ?
C70 C62 C77 C90 120.2(7) . . . . ?
C70 C71 C72 C73 179.6(7) . . . . ?
C70 C71 C76 C75 -177.4(7) . . . . ?
C70 C71 C76 C77 4.6(9) . . . . ?
C70 C87 C88 C89 174.2(7) . . . . ?
C71 C70 C87 C88 -176.9(6) . . . . ?
C71 C72 C73 C74 -0.3(11) . . . . ?
C71 C72 C73 C103 175.7(7) . . . . ?
C71 C76 C77 C62 -1.1(8) . . . . ?
C71 C76 C77 C78 109.1(7) . . . . ?
C71 C76 C77 C90 -125.2(7) . . . . ?
C72 C71 C76 C75 4.3(11) . . . . ?
C72 C71 C76 C77 -173.7(7) . . . . ?
C72 C73 C74 C75 1.0(11) . . . . ?
C72 C73 C74 C108 -177.6(7) . . . . ?
C73 C74 C75 C76 1.0(11) . . . . ?
C74 C75 C76 C71 -3.6(11) . . . . ?
C74 C75 C76 C77 174.1(7) . . . . ?
C75 C76 C77 C62 -178.9(7) . . . . ?
C75 C76 C77 C78 -68.8(9) . . . . ?
C75 C76 C77 C90 56.9(10) . . . . ?
C76 C71 C72 C73 -2.3(11) . . . . ?
C76 C77 C78 C79 69.0(9) . . . . ?
C76 C77 C78 C83 -107.7(7) . . . . ?
C76 C77 C90 C91 54.4(9) . . . . ?
C77 C62 C63 C64 -120.3(6) . . . . ?
C77 C62 C63 C83 -2.1(7) . . . . ?
C77 C62 C63 C84 119.8(7) . . . . ?
C77 C62 C70 C69 122.6(6) . . . . ?
C77 C62 C70 C71 4.9(8) . . . . ?
C77 C62 C70 C87 -113.8(7) . . . . ?
C77 C78 C79 C80 -175.1(7) . . . . ?
C77 C78 C83 C63 -4.0(9) . . . . ?
C77 C78 C83 C82 176.6(7) . . . . ?
C77 C90 C91 C92 -178.5(7) . . . . ?
C78 C77 C90 C91 178.8(7) . . . . ?
C78 C79 C80 C81 -0.7(11) . . . . ?
C78 C79 C80 C113 178.9(7) . . . . ?
C79 C78 C83 C63 179.0(7) . . . . ?
C79 C78 C83 C82 -0.3(11) . . . . ?
C79 C80 C81 C82 -1.0(11) . . . . ?
C79 C80 C81 C118 178.8(7) . . . . ?
C80 C81 C82 C83 2.0(11) . . . . ?
C81 C82 C83 C63 179.4(7) . . . . ?
C81 C82 C83 C78 -1.3(11) . . . . ?
C83 C63 C64 C65 73.0(10) . . . . ?
C83 C63 C64 C69 -110.9(7) . . . . ?
C83 C63 C84 C85 54.9(9) . . . . ?
C83 C78 C79 C80 1.4(11) . . . . ?
C84 C63 C64 C65 -52.8(10) . . . . ?
C84 C63 C64 C69 123.2(7) . . . . ?
C84 C63 C83 C78 -120.3(7) . . . . ?
C84 C63 C83 C82 59.0(10) . . . . ?
C87 C70 C71 C72 -66.1(10) . . . . ?
C87 C70 C71 C76 115.6(7) . . . . ?
C90 C77 C78 C79 -56.8(10) . . . . ?
C90 C77 C78 C83 126.5(7) . . . . ?
C93 C66 C67 C68 173.3(7) . . . . ?
C93 C66 C67 C98 -4.3(12) . . . . ?
C98 C67 C68 C69 178.8(7) . . . . ?
C103 C73 C74 C75 -175.2(7) . . . . ?
C103 C73 C74 C108 6.2(11) . . . . ?
C108 C74 C75 C76 179.5(7) . . . . ?
C113 C80 C81 C82 179.4(7) . . . . ?
C113 C80 C81 C118 -0.8(11) . . . . ?
C118 C81 C82 C83 -177.8(7) . . . . ?
C165 C166 C167 C168 0(2) . . . . ?
C166 C165 C170 C169 -1.5(16) . . . . ?
C166 C165 C170 C171 -177.6(11) . . . . ?
C166 C167 C168 C169 -1(2) . . . . ?
C167 C168 C169 C170 1.0(19) . . . . ?
C168 C169 C170 C165 0.2(17) . . . . ?
C168 C169 C170 C171 176.4(11) . . . . ?
C170 C165 C166 C167 1.5(17) . . . . ?
C151 C152 C153 C154 -0.2(16) . . . . ?
C152 C151 C156 C155 1.6(14) . . . . ?
C152 C151 C156 C157 -179.6(10) . . . . ?
C152 C153 C154 C155 0.0(16) . . . . ?
C153 C154 C155 C156 1.1(15) . . . . ?
C154 C155 C156 C151 -1.9(15) . . . . ?
C154 C155 C156 C157 179.3(10) . . . . ?
C156 C151 C152 C153 -0.6(15) . . . . ?
C144 C145 C146 C147 2(2) . . . . ?
C145 C144 C149 C148 2.4(16) . . . . ?
C145 C144 C149 C150 178.7(11) . . . . ?
C145 C146 C147 C148 -2(2) . . . . ?
C146 C147 C148 C149 2.2(19) . . . . ?
C147 C148 C149 C144 -2.3(17) . . . . ?
C147 C148 C149 C150 -178.5(11) . . . . ?
C149 C144 C145 C146 -2(2) . . . . ?
C123 C124 C125 C126 -1.2(17) . . . . ?
C124 C123 C128 C127 0.7(16) . . . . ?
C124 C123 C128 C129 179.3(10) . . . . ?
C124 C125 C126 C127 2.4(16) . . . . ?
C125 C126 C127 C128 -2.1(16) . . . . ?
C126 C127 C128 C123 0.6(15) . . . . ?
C126 C127 C128 C129 -177.9(10) . . . . ?
C128 C123 C124 C125 -0.4(17) . . . . ?
C158 C159 C160 C161 -1.0(18) . . . . ?
C159 C158 C163 C162 1.2(16) . . . . ?
C159 C158 C163 C164 178.2(10) . . . . ?
C159 C160 C161 C162 -0.1(18) . . . . ?
C160 C161 C162 C163 1.7(16) . . . . ?
C161 C162 C163 C158 -2.2(15) . . . . ?
C161 C162 C163 C164 -179.3(10) . . . . ?
C163 C158 C159 C160 0.4(17) . . . . ?
C130 C131 C132 C133 -2.4(18) . . . . ?
C131 C130 C135 C134 -1.4(16) . . . . ?
C131 C130 C135 C136 -179.4(11) . . . . ?
C131 C132 C133 C134 2.3(16) . . . . ?
C132 C133 C134 C135 -1.9(14) . . . . ?
C133 C134 C135 C130 1.4(14) . . . . ?
C133 C134 C135 C136 179.5(9) . . . . ?
C135 C130 C131 C132 1.9(18) . . . . ?
C137 C138 C139 C140 -0.8(16) . . . . ?
C138 C137 C142 C141 0.0(15) . . . . ?
C138 C137 C142 C143 179.6(11) . . . . ?
C138 C139 C140 C141 1.7(16) . . . . ?
C139 C140 C141 C142 -1.7(15) . . . . ?
C140 C141 C142 C137 0.8(14) . . . . ?
C140 C141 C142 C143 -178.8(10) . . . . ?
C142 C137 C138 C139 -0.1(17) . . . . ?
C172 C173 C174 C175 0.4(13) . . . . ?
C173 C172 C177 C176 -0.9(14) . . . . ?
C173 C172 C177 C178 -179.2(9) . . . . ?
C173 C174 C175 C176 -0.8(13) . . . . ?
C174 C175 C176 C177 0.4(13) . . . . ?
C175 C176 C177 C172 0.5(13) . . . . ?
C175 C176 C177 C178 178.7(8) . . . . ?
C177 C172 C173 C174 0.5(14) . . . . ?

loop_
_exptl_oxdiff_crystal_face_indexfrac_h
_exptl_oxdiff_crystal_face_indexfrac_k
_exptl_oxdiff_crystal_face_indexfrac_l
_exptl_oxdiff_crystal_face_x
_exptl_oxdiff_crystal_face_y
_exptl_oxdiff_crystal_face_z
0.0014 0.0010 1.0000 -0.0067 0.0275 0.0027
-0.0014 -0.0010 -1.0000 0.0067 -0.0275 -0.0027
-1.0043 1.9966 -1.9994 0.0234 -0.0620 0.0552
1.0043 -1.9966 1.9994 -0.0234 0.0620 -0.0552
0.0013 1.0002 1.0001 -0.0139 0.0232 0.0296
-0.0013 -1.0002 -1.0001 0.0139 -0.0232 -0.0296
-0.0001 0.9992 0.0001 -0.0072 -0.0044 0.0269
0.0001 -0.9992 -0.0001 0.0072 0.0044 -0.0269
-5.0045 1.9998 1.0024 0.1003 0.0279 0.0905
5.0045 -1.9998 -1.0024 -0.1003 -0.0279 -0.0905
-5.0040 -1.9971 1.0020 0.1291 0.0453 -0.0170
5.0040 1.9971 -1.0020 -0.1291 -0.0453 0.0170
